data_7045602
loop_
_publ_author_name
'Yu, Hao'
'Wang, Jing'
'Guo, Xiangyang'
'Zhang, Rong'
'He, Cheng'
'Duan, Chunying'

_publ_section_title
;
 Diversity of metal-organic macrocycles assembled from carbazole based
 ligands with different lengths.
;
_journal_issue 12
_journal_name_full 'Dalton transactions (Cambridge, England : 2003)'
_journal_page_first 4040
_journal_page_last 4044
_journal_paper_doi 10.1039/c8dt00252e
_journal_volume 47
_journal_year 2018
_chemical_formula_moiety C31H25N7
_chemical_formula_sum 'C145 H138 Cl8 N37 Ni4 O34.5'
_chemical_formula_weight 3469.36
_chemical_name_systematic Ni-LA2
_space_group_crystal_system monoclinic
_space_group_IT_number 14
_space_group_name_Hall '-P 2ybc'
_space_group_name_H-M_alt 'P 1 21/c 1'
_symmetry_space_group_name_Hall '-P 2ybc'
_symmetry_space_group_name_H-M 'P 1 21/c 1'
_atom_sites_solution_hydrogens mixed
_audit_creation_method SHELXL-2014
_audit_update_record
;
2018-02-05 deposited with the CCDC.
2018-02-06 downloaded from the CCDC.
;
_cell_angle_alpha 90
_cell_angle_beta 96.0320(10)
_cell_angle_gamma 90
_cell_formula_units_Z 4
_cell_length_a 34.4264(7)
_cell_length_b 13.9708(2)
_cell_length_c 33.5419(6)
_cell_measurement_reflns_used 6394
_cell_measurement_temperature 200(2)
_cell_measurement_theta_max 22.03
_cell_measurement_theta_min 2.17
_cell_volume 16043.1(5)
_computing_cell_refinement 'Bruker SMART'
_computing_data_collection 'Bruker SMART'
_computing_data_reduction 'Bruker SAINT'
_computing_molecular_graphics 'Bruker SHELXTL'
_computing_publication_material 'Bruker SHELXTL'
_computing_structure_refinement 'SHELXL-2014 (Sheldrick, 2014)'
_computing_structure_solution 'Bruker SHELXTL'
_diffrn_ambient_temperature 200(2)
_diffrn_measured_fraction_theta_full 0.969
_diffrn_measured_fraction_theta_max 0.995
_diffrn_measurement_device_type 'CCD area detector'
_diffrn_measurement_method 'phi and omega scans'
_diffrn_radiation_type MoK\a
_diffrn_radiation_wavelength 0.71073
_diffrn_reflns_av_R_equivalents 0.0564
_diffrn_reflns_av_unetI/netI 0.0943
_diffrn_reflns_Laue_measured_fraction_full 0.969
_diffrn_reflns_Laue_measured_fraction_max 0.995
_diffrn_reflns_limit_h_max 40
_diffrn_reflns_limit_h_min -37
_diffrn_reflns_limit_k_max 16
_diffrn_reflns_limit_k_min -15
_diffrn_reflns_limit_l_max 39
_diffrn_reflns_limit_l_min -29
_diffrn_reflns_number 57872
_diffrn_reflns_point_group_measured_fraction_full 0.969
_diffrn_reflns_point_group_measured_fraction_max 0.995
_diffrn_reflns_theta_full 25.242
_diffrn_reflns_theta_max 25.000
_diffrn_reflns_theta_min 1.613
_exptl_absorpt_coefficient_mu 0.681
_exptl_absorpt_correction_type none
_exptl_crystal_colour YELLOW
_exptl_crystal_density_diffrn 1.436
_exptl_crystal_description SQUARE-SHAPED
_exptl_crystal_F_000 7164
_exptl_crystal_recrystallization_method 'Re-crystallisation from solvent: CH3CN/CH3OH'
_exptl_crystal_size_max 0.240
_exptl_crystal_size_mid 0.240
_exptl_crystal_size_min 0.150
_refine_diff_density_max 0.918
_refine_diff_density_min -0.726
_refine_diff_density_rms 0.093
_refine_ls_extinction_method none
_refine_ls_goodness_of_fit_ref 0.999
_refine_ls_hydrogen_treatment constr
_refine_ls_matrix_type full
_refine_ls_number_parameters 2038
_refine_ls_number_reflns 28131
_refine_ls_number_restraints 37
_refine_ls_restrained_S_all 1.005
_refine_ls_R_factor_all 0.1465
_refine_ls_R_factor_gt 0.0769
_refine_ls_shift/su_max 0.009
_refine_ls_shift/su_mean 0.000
_refine_ls_structure_factor_coef Fsqd
_refine_ls_weighting_details 'w=1/[\s^2^(Fo^2^)+(0.1265P)^2^] where P=(Fo^2^+2Fc^2^)/3'
_refine_ls_weighting_scheme calc
_refine_ls_wR_factor_gt 0.1992
_refine_ls_wR_factor_ref 0.2319
_reflns_Friedel_coverage 0.000
_reflns_number_gt 15253
_reflns_number_total 28131
_reflns_threshold_expression 'I > 2\s(I)'
_cod_data_source_file c8dt00252e2.cif
_cod_data_source_block NILA222
_cod_depositor_comments 'Adding full bibliography for 7045601--7045603.cif.'
_cod_original_formula_sum 'C145 H138 Cl8 N37 Ni4 O34.50'
_cod_database_code 7045602
_shelx_space_group_comment
;
The symmetry employed for this shelxl refinement is uniquely defined
by the following loop, which should always be used as a source of
symmetry information in preference to the above space-group names.
They are only intended as comments.
;
_shelx_estimated_absorpt_t_min 0.854
_shelx_estimated_absorpt_t_max 0.905
_shelxl_version_number 2014-3

loop_
_space_group_symop_operation_xyz
'x, y, z'
'-x, y+1/2, -z+1/2'
'-x, -y, -z'
'x, -y-1/2, z-1/2'

loop_
_atom_site_label
_atom_site_type_symbol
_atom_site_fract_x
_atom_site_fract_y
_atom_site_fract_z
_atom_site_U_iso_or_equiv
_atom_site_adp_type
_atom_site_occupancy
_atom_site_site_symmetry_order
_atom_site_calc_flag
_atom_site_refinement_flags_posn
_atom_site_refinement_flags_adp
_atom_site_refinement_flags_occupancy
_atom_site_disorder_assembly
_atom_site_disorder_group
Ni1 Ni 0.40146(2) -0.30772(3) -0.02302(2) 0.03887(14) Uani 1 1 d . . . . .
Ni2 Ni 0.14096(2) 0.00269(4) -0.20907(2) 0.04218(14) Uani 1 1 d . . . . .
Ni3 Ni -0.36346(2) 1.00706(3) -0.18307(2) 0.03480(13) Uani 1 1 d . . . . .
Ni4 Ni -0.09086(2) 0.68448(3) -0.02019(2) 0.03704(13) Uani 1 1 d . . . . .
N1 N 0.38119(9) 0.1738(2) -0.18264(9) 0.0394(9) Uani 1 1 d . . . . .
N2 N 0.38953(9) -0.1988(2) -0.06494(8) 0.0349(8) Uani 1 1 d . . . . .
N3 N 0.35848(9) -0.2224(2) -0.09215(9) 0.0383(9) Uani 1 1 d . . . . .
H3A H 0.3497 -0.1826 -0.1105 0.046 Uiso 1 1 calc R U . . .
N4 N 0.35567(9) -0.3669(2) -0.05884(9) 0.0371(8) Uani 1 1 d . . . . .
N5 N 0.20050(9) 0.0282(2) -0.20192(9) 0.0388(9) Uani 1 1 d . . . . .
N6 N 0.22112(9) -0.0562(2) -0.19538(9) 0.0450(9) Uani 1 1 d . . . . .
H6A H 0.2462 -0.0569 -0.1945 0.054 Uiso 1 1 calc R U . . .
N7 N 0.16177(9) -0.1311(2) -0.19380(8) 0.0366(8) Uani 1 1 d . . . . .
N8 N 0.29517(8) 0.0992(2) -0.06534(8) 0.0326(8) Uani 1 1 d . . . . .
N9 N 0.35939(10) -0.2890(2) 0.01964(9) 0.0407(9) Uani 1 1 d . . . . .
N10 N 0.36269(11) -0.3651(2) 0.04587(10) 0.0576(11) Uani 1 1 d . . . . .
H10A H 0.3470 -0.3695 0.0641 0.069 Uiso 1 1 calc R U . . .
N11 N 0.41267(10) -0.4245(2) 0.01327(10) 0.0475(10) Uani 1 1 d . . . . .
N12 N 0.12263(9) 0.0033(2) -0.14881(10) 0.0481(10) Uani 1 1 d . . . . .
N13 N 0.08352(10) -0.0208(3) -0.15168(11) 0.0669(13) Uani 1 1 d . . . . .
H13A H 0.0723 -0.0291 -0.1302 0.080 Uiso 1 1 calc R U . . .
N14 N 0.08236(10) -0.0301(3) -0.21978(10) 0.0504(10) Uani 1 1 d . . . . .
N15 N -0.12218(9) 1.1574(2) -0.18284(9) 0.0402(9) Uani 1 1 d . . . . .
N16 N -0.10815(9) 0.7991(2) -0.05790(8) 0.0361(8) Uani 1 1 d . . . . .
N17 N -0.14415(9) 0.7835(2) -0.07810(10) 0.0443(9) Uani 1 1 d . . . . .
H17B H -0.1555 0.8271 -0.0933 0.053 Uiso 1 1 calc R U . . .
N18 N -0.14219(10) 0.6338(2) -0.04968(9) 0.0444(9) Uani 1 1 d . . . . .
N19 N -0.30322(8) 1.0279(2) -0.18205(8) 0.0347(8) Uani 1 1 d . . . . .
N20 N -0.28359(9) 0.9427(2) -0.17563(9) 0.0396(9) Uani 1 1 d . . . . .
H20A H -0.2585 0.9415 -0.1711 0.048 Uiso 1 1 calc R U . . .
N21 N -0.34367(9) 0.8674(2) -0.18109(9) 0.0380(9) Uani 1 1 d . . . . .
N22 N -0.19378(8) 1.0994(2) -0.04611(8) 0.0328(8) Uani 1 1 d . . . . .
N23 N -0.12353(9) 0.7050(2) 0.02995(9) 0.0381(8) Uani 1 1 d . . . . .
N24 N -0.11838(10) 0.6269(2) 0.05443(10) 0.0547(10) Uani 1 1 d . . . . .
H24B H -0.1305 0.6239 0.0755 0.066 Uiso 1 1 calc R U . . .
N25 N -0.07717(10) 0.5616(2) 0.01223(10) 0.0467(9) Uani 1 1 d . . . . .
N26 N -0.36911(8) 0.9813(2) -0.11957(9) 0.0388(9) Uani 1 1 d . . . . .
N27 N -0.40615(9) 0.9410(3) -0.11823(10) 0.0588(11) Uani 1 1 d . . . . .
H27B H -0.4115 0.9107 -0.0972 0.071 Uiso 1 1 calc R U . . .
N28 N -0.42196(9) 0.9782(2) -0.18438(10) 0.0420(9) Uani 1 1 d . . . . .
N29 N 0.44310(10) -0.3469(3) -0.06110(11) 0.0529(10) Uani 1 1 d . . . . .
N30 N 0.44152(10) -0.2288(2) 0.01229(10) 0.0479(10) Uani 1 1 d . . . . .
N32 N 0.14914(10) -0.0191(3) -0.26974(10) 0.0548(11) Uani 1 1 d . . . . .
N33 N -0.36763(10) 1.0132(2) -0.24506(10) 0.0451(9) Uani 1 1 d . . . . .
N34 N -0.37550(9) 1.1491(2) -0.18036(10) 0.0437(9) Uani 1 1 d . . . . .
N35 N -0.04322(9) 0.7557(2) 0.00820(9) 0.0428(9) Uani 1 1 d . . . . .
N36 N -0.05910(10) 0.6427(3) -0.06670(10) 0.0570(10) Uani 1 1 d . U . . .
C1 C 0.39264(11) 0.1064(3) -0.15397(11) 0.0375(10) Uani 1 1 d . . . . .
C2 C 0.42965(11) 0.0848(3) -0.13494(11) 0.0379(10) Uani 1 1 d . . . . .
H2A H 0.4515 0.1191 -0.1407 0.045 Uiso 1 1 calc R U . . .
C3 C 0.43288(11) 0.0112(3) -0.10737(11) 0.0401(11) Uani 1 1 d . . . . .
H3B H 0.4573 -0.0026 -0.0940 0.048 Uiso 1 1 calc R U . . .
C4 C 0.40076(10) -0.0431(3) -0.09889(11) 0.0335(10) Uani 1 1 d . . . . .
C5 C 0.36342(11) -0.0206(2) -0.11747(10) 0.0323(9) Uani 1 1 d . . . . .
H5A H 0.3417 -0.0557 -0.1119 0.039 Uiso 1 1 calc R U . . .
C6 C 0.35966(10) 0.0551(3) -0.14439(10) 0.0315(9) Uani 1 1 d . . . . .
C7 C 0.34164(11) 0.1668(3) -0.19216(11) 0.0412(11) Uani 1 1 d . . . . .
C8 C 0.31684(13) 0.2196(3) -0.21894(13) 0.0576(13) Uani 1 1 d . . . . .
H8A H 0.3264 0.2685 -0.2340 0.069 Uiso 1 1 calc R U . . .
C9 C 0.27780(13) 0.1975(3) -0.22254(13) 0.0568(13) Uani 1 1 d . . . . .
H9A H 0.2608 0.2336 -0.2399 0.068 Uiso 1 1 calc R U . . .
C10 C 0.26252(11) 0.1221(3) -0.20094(11) 0.0426(11) Uani 1 1 d . . . . .
C11 C 0.28786(11) 0.0726(3) -0.17347(11) 0.0375(10) Uani 1 1 d . . . . .
H11A H 0.2783 0.0247 -0.1579 0.045 Uiso 1 1 calc R U . . .
C12 C 0.32689(11) 0.0938(3) -0.16926(10) 0.0356(10) Uani 1 1 d . . . . .
C13 C 0.40812(10) -0.1190(3) -0.06896(10) 0.0339(10) Uani 1 1 d . . . . .
H13B H 0.4293 -0.1085 -0.0499 0.041 Uiso 1 1 calc R U . . .
C14 C 0.34156(11) -0.3116(3) -0.08939(11) 0.0376(10) Uani 1 1 d . . . . .
C15 C 0.31060(12) -0.3396(3) -0.11624(12) 0.0508(12) Uani 1 1 d . . . . .
H15A H 0.3017 -0.3006 -0.1378 0.061 Uiso 1 1 calc R U . . .
C16 C 0.29323(13) -0.4257(3) -0.11062(13) 0.0558(13) Uani 1 1 d . . . . .
H16A H 0.2721 -0.4456 -0.1282 0.067 Uiso 1 1 calc R U . . .
C17 C 0.30676(13) -0.4822(3) -0.07938(13) 0.0522(13) Uani 1 1 d . . . . .
H17A H 0.2950 -0.5409 -0.0754 0.063 Uiso 1 1 calc R U . . .
C18 C 0.33761(12) -0.4520(3) -0.05406(13) 0.0476(12) Uani 1 1 d . . . . .
H18A H 0.3468 -0.4910 -0.0326 0.057 Uiso 1 1 calc R U . . .
C19 C 0.22026(12) 0.1070(3) -0.20613(11) 0.0475(12) Uani 1 1 d . . . . .
H19A H 0.2053 0.1609 -0.2135 0.057 Uiso 1 1 calc R U . . .
C20 C 0.20081(11) -0.1379(3) -0.19045(10) 0.0368(10) Uani 1 1 d . . . . .
C21 C 0.22008(12) -0.2235(3) -0.18195(13) 0.0482(12) Uani 1 1 d . . . . .
H21A H 0.2471 -0.2272 -0.1816 0.058 Uiso 1 1 calc R U . . .
C22 C 0.19898(13) -0.3019(3) -0.17413(13) 0.0549(13) Uani 1 1 d . . . . .
H22A H 0.2114 -0.3599 -0.1679 0.066 Uiso 1 1 calc R U . . .
C23 C 0.15857(13) -0.2949(3) -0.17555(12) 0.0527(13) Uani 1 1 d . . . . .
H23A H 0.1436 -0.3475 -0.1698 0.063 Uiso 1 1 calc R U . . .
C24 C 0.14163(12) -0.2094(3) -0.18548(11) 0.0455(12) Uani 1 1 d . . . . .
H24A H 0.1146 -0.2048 -0.1866 0.055 Uiso 1 1 calc R U . . .
C25 C 0.40746(12) 0.2405(3) -0.19936(11) 0.0440(11) Uani 1 1 d . . . . .
H25A H 0.4259 0.2645 -0.1779 0.053 Uiso 1 1 calc R U . . .
H25B H 0.3924 0.2946 -0.2107 0.053 Uiso 1 1 calc R U . . .
C26 C 0.42980(13) 0.1978(3) -0.23135(12) 0.0497(12) Uani 1 1 d . . . . .
C27 C 0.46310(15) 0.2445(4) -0.24131(16) 0.0872(17) Uani 1 1 d . . . . .
H27A H 0.4714 0.3006 -0.2281 0.105 Uiso 1 1 calc R U . . .
C28 C 0.48388(18) 0.2070(4) -0.27099(17) 0.118(2) Uani 1 1 d . . . . .
H28A H 0.5069 0.2361 -0.2770 0.142 Uiso 1 1 calc R U . . .
C29 C 0.4700(2) 0.1246(4) -0.29199(16) 0.108(2) Uani 1 1 d . . . . .
H29B H 0.4830 0.1014 -0.3129 0.130 Uiso 1 1 calc R U . . .
C30 C 0.43793(16) 0.0792(4) -0.28192(14) 0.0739(17) Uani 1 1 d . . . . .
H30A H 0.4294 0.0236 -0.2954 0.089 Uiso 1 1 calc R U . . .
C31 C 0.41738(14) 0.1151(3) -0.25129(13) 0.0634(15) Uani 1 1 d . . . . .
H31A H 0.3953 0.0833 -0.2444 0.076 Uiso 1 1 calc R U . . .
C32 C 0.30808(11) 0.0209(2) -0.04261(10) 0.0317(9) Uani 1 1 d . . . . .
C33 C 0.34488(11) 0.0044(3) -0.02189(10) 0.0338(10) Uani 1 1 d . . . . .
H33A H 0.3646 0.0499 -0.0212 0.041 Uiso 1 1 calc R U . . .
C34 C 0.35059(11) -0.0820(3) -0.00259(10) 0.0345(10) Uani 1 1 d . . . . .
H34A H 0.3748 -0.0948 0.0114 0.041 Uiso 1 1 calc R U . . .
C35 C 0.32133(11) -0.1513(3) -0.00332(10) 0.0326(9) Uani 1 1 d . . . . .
C36 C 0.28434(11) -0.1325(3) -0.02349(10) 0.0355(10) Uani 1 1 d . . . . .
H36A H 0.2643 -0.1771 -0.0231 0.043 Uiso 1 1 calc R U . . .
C37 C 0.27803(10) -0.0474(2) -0.04382(10) 0.0279(9) Uani 1 1 d . . . . .
C38 C 0.25637(10) 0.0849(2) -0.08047(10) 0.0313(9) Uani 1 1 d . . . . .
C39 C 0.23131(10) 0.1441(3) -0.10415(11) 0.0359(10) Uani 1 1 d . . . . .
H39A H 0.2394 0.2043 -0.1119 0.043 Uiso 1 1 calc R U . . .
C40 C 0.19403(11) 0.1114(3) -0.11600(11) 0.0391(10) Uani 1 1 d . . . . .
H40A H 0.1770 0.1493 -0.1326 0.047 Uiso 1 1 calc R U . . .
C41 C 0.18133(11) 0.0210(3) -0.10333(11) 0.0364(10) Uani 1 1 d . . . . .
C42 C 0.20664(11) -0.0371(3) -0.07883(11) 0.0369(10) Uani 1 1 d . . . . .
H42A H 0.1982 -0.0959 -0.0700 0.044 Uiso 1 1 calc R U . . .
C43 C 0.24440(10) -0.0063(2) -0.06778(10) 0.0313(9) Uani 1 1 d . . . . .
C44 C 0.32776(12) -0.2408(3) 0.01900(11) 0.0403(11) Uani 1 1 d . . . . .
H44A H 0.3080 -0.2637 0.0333 0.048 Uiso 1 1 calc R U . . .
C45 C 0.39016(12) -0.4326(3) 0.04334(12) 0.0448(11) Uani 1 1 d . . . . .
C46 C 0.39372(14) -0.5074(3) 0.07091(15) 0.0640(15) Uani 1 1 d . . . . .
H46A H 0.3783 -0.5102 0.0920 0.077 Uiso 1 1 calc R U . . .
C47 C 0.42124(14) -0.5774(3) 0.06566(17) 0.0767(17) Uani 1 1 d . . . . .
H47A H 0.4237 -0.6300 0.0827 0.092 Uiso 1 1 calc R U . . .
C48 C 0.44524(14) -0.5691(3) 0.03467(17) 0.0756(17) Uani 1 1 d . . . . .
H48A H 0.4640 -0.6154 0.0312 0.091 Uiso 1 1 calc R U . . .
C49 C 0.44083(13) -0.4916(3) 0.00936(16) 0.0639(15) Uani 1 1 d . . . . .
H49A H 0.4573 -0.4848 -0.0107 0.077 Uiso 1 1 calc R U . . .
C50 C 0.14143(11) -0.0103(3) -0.11431(12) 0.0444(11) Uani 1 1 d . . . . .
H50A H 0.1287 -0.0421 -0.0951 0.053 Uiso 1 1 calc R U . . .
C51 C 0.06289(12) -0.0311(3) -0.18741(14) 0.0551(13) Uani 1 1 d . . . . .
C52 C 0.02222(13) -0.0422(4) -0.19002(15) 0.0712(16) Uani 1 1 d . . . . .
H52A H 0.0092 -0.0434 -0.1671 0.085 Uiso 1 1 calc R U . . .
C53 C 0.00220(15) -0.0512(4) -0.22747(18) 0.0880(19) Uani 1 1 d . U . . .
H53A H -0.0248 -0.0594 -0.2304 0.106 Uiso 1 1 calc R U . . .
C54 C 0.02250(15) -0.0478(4) -0.26052(17) 0.0853(19) Uani 1 1 d . U . . .
H54A H 0.0092 -0.0523 -0.2861 0.102 Uiso 1 1 calc R U . . .
C55 C 0.06141(13) -0.0382(3) -0.25594(14) 0.0631(15) Uani 1 1 d . . . . .
H55A H 0.0746 -0.0372 -0.2787 0.076 Uiso 1 1 calc R U . . .
C56 C 0.31647(11) 0.1904(3) -0.06644(11) 0.0403(10) Uani 1 1 d . . . . .
H56A H 0.3068 0.2256 -0.0904 0.048 Uiso 1 1 calc R U . . .
H56B H 0.3440 0.1775 -0.0677 0.048 Uiso 1 1 calc R U . . .
C57 C 0.31167(12) 0.2505(3) -0.03015(12) 0.0405(11) Uani 1 1 d . . . . .
C58 C 0.34010(14) 0.2477(3) 0.00214(14) 0.0579(14) Uani 1 1 d . . . . .
H58A H 0.3626 0.2117 0.0005 0.070 Uiso 1 1 calc R U . . .
C59 C 0.33523(15) 0.2992(3) 0.03770(15) 0.0708(16) Uani 1 1 d . . . . .
H59A H 0.3541 0.2973 0.0597 0.085 Uiso 1 1 calc R U . . .
C60 C 0.30078(16) 0.3535(3) 0.03851(16) 0.0815(17) Uani 1 1 d . . . . .
H60A H 0.2970 0.3880 0.0615 0.098 Uiso 1 1 calc R U . . .
C61 C 0.27335(14) 0.3568(3) 0.00731(15) 0.0691(15) Uani 1 1 d . . . . .
H61A H 0.2510 0.3936 0.0086 0.083 Uiso 1 1 calc R U . . .
C62 C 0.27858(12) 0.3041(3) -0.02762(13) 0.0501(12) Uani 1 1 d . . . . .
H62A H 0.2593 0.3057 -0.0493 0.060 Uiso 1 1 calc R U . . .
C63 C -0.10914(11) 1.0907(3) -0.15434(11) 0.0381(10) Uani 1 1 d . . . . .
C64 C -0.07084(11) 1.0624(3) -0.14111(11) 0.0424(11) Uani 1 1 d . . . . .
H64A H -0.0496 1.0906 -0.1515 0.051 Uiso 1 1 calc R U . . .
C65 C -0.06554(11) 0.9926(3) -0.11274(10) 0.0390(10) Uani 1 1 d . . . . .
H65A H -0.0402 0.9738 -0.1036 0.047 Uiso 1 1 calc R U . . .
C66 C -0.09763(10) 0.9474(3) -0.09645(11) 0.0335(10) Uani 1 1 d . . . . .
C67 C -0.13542(10) 0.9791(3) -0.10901(10) 0.0338(10) Uani 1 1 d . . . . .
H67A H -0.1567 0.9533 -0.0978 0.041 Uiso 1 1 calc R U . . .
C68 C -0.14112(10) 1.0491(3) -0.13823(10) 0.0300(9) Uani 1 1 d . . . . .
C69 C -0.16267(11) 1.1579(3) -0.18674(10) 0.0367(10) Uani 1 1 d . . . . .
C70 C -0.18959(11) 1.2084(3) -0.21245(11) 0.0427(11) Uani 1 1 d . . . . .
H70A H -0.1812 1.2525 -0.2304 0.051 Uiso 1 1 calc R U . . .
C71 C -0.22857(11) 1.1924(3) -0.21099(11) 0.0421(11) Uani 1 1 d . . . . .
H71A H -0.2466 1.2283 -0.2272 0.051 Uiso 1 1 calc R U . . .
C72 C -0.24209(10) 1.1218(3) -0.18509(10) 0.0333(10) Uani 1 1 d . . . . .
C73 C -0.21496(10) 1.0731(3) -0.15913(10) 0.0318(9) Uani 1 1 d . . . . .
H73A H -0.2234 1.0282 -0.1415 0.038 Uiso 1 1 calc R U . . .
C74 C -0.17541(10) 1.0907(3) -0.15928(10) 0.0323(9) Uani 1 1 d . . . . .
C75 C -0.08828(11) 0.8729(3) -0.06684(11) 0.0380(10) Uani 1 1 d . . . . .
H75A H -0.0641 0.8794 -0.0519 0.046 Uiso 1 1 calc R U . . .
C76 C -0.16175(12) 0.6968(3) -0.07362(12) 0.0467(12) Uani 1 1 d . . . . .
C77 C -0.19869(13) 0.6789(3) -0.09379(13) 0.0597(14) Uani 1 1 d . . . . .
H77A H -0.2118 0.7252 -0.1100 0.072 Uiso 1 1 calc R U . . .
C78 C -0.21493(14) 0.5909(3) -0.08887(14) 0.0679(15) Uani 1 1 d . . . . .
H78A H -0.2392 0.5762 -0.1023 0.082 Uiso 1 1 calc R U . . .
C79 C -0.19543(15) 0.5239(3) -0.06412(14) 0.0671(15) Uani 1 1 d . . . . .
H79A H -0.2064 0.4640 -0.0607 0.080 Uiso 1 1 calc R U . . .
C80 C -0.15978(14) 0.5466(3) -0.04474(13) 0.0598(14) Uani 1 1 d . . . . .
H80A H -0.1469 0.5017 -0.0276 0.072 Uiso 1 1 calc R U . . .
C81 C -0.28398(11) 1.1061(3) -0.18651(10) 0.0365(10) Uani 1 1 d . . . . .
H81A H -0.2993 1.1606 -0.1914 0.044 Uiso 1 1 calc R U . . .
C82 C -0.30464(11) 0.8602(3) -0.17662(11) 0.0403(11) Uani 1 1 d . . . . .
C83 C -0.28516(14) 0.7724(3) -0.17192(13) 0.0552(13) Uani 1 1 d . . . . .
H83A H -0.2580 0.7692 -0.1700 0.066 Uiso 1 1 calc R U . . .
C84 C -0.30727(15) 0.6913(3) -0.17032(14) 0.0672(15) Uani 1 1 d . . . . .
H84A H -0.2952 0.6319 -0.1671 0.081 Uiso 1 1 calc R U . . .
C85 C -0.34755(14) 0.6974(3) -0.17346(13) 0.0592(14) Uani 1 1 d . . . . .
H85A H -0.3627 0.6429 -0.1717 0.071 Uiso 1 1 calc R U . . .
C86 C -0.36467(13) 0.7859(3) -0.17929(12) 0.0480(12) Uani 1 1 d . . . . .
H86A H -0.3918 0.7899 -0.1821 0.058 Uiso 1 1 calc R U . . .
C87 C -0.09732(12) 1.2073(3) -0.20880(13) 0.0600(13) Uani 1 1 d . . . . .
H87A H -0.0737 1.2283 -0.1929 0.072 Uiso 1 1 calc R U . . .
H87B H -0.1109 1.2637 -0.2198 0.072 Uiso 1 1 calc R U . . .
C88 C -0.08629(12) 1.1456(4) -0.24284(12) 0.0690(14) Uani 1 1 d D . . . .
C89 C -0.10286(16) 1.0600(4) -0.25325(16) 0.0829(16) Uiso 1 1 d D . . . .
H89A H -0.1216 1.0417 -0.2354 0.099 Uiso 1 1 d R U . A .
C91 C -0.0738(3) 1.0254(6) -0.3105(3) 0.056(2) Uiso 0.5 1 d . . P A 1
H91A H -0.0694 0.9897 -0.3330 0.067 Uiso 0.5 1 calc R U P A 1
C90 C -0.0985(3) 0.9891(7) -0.2840(3) 0.060(3) Uiso 0.5 1 d . . P A 1
H90A H -0.1104 0.9292 -0.2857 0.072 Uiso 0.5 1 calc R U P A 1
C92 C -0.0547(3) 1.1176(6) -0.3039(3) 0.051(2) Uiso 0.5 1 d . . P A 1
H92A H -0.0377 1.1403 -0.3215 0.061 Uiso 0.5 1 calc R U P A 1
C93 C -0.0625(3) 1.1716(6) -0.2706(3) 0.054(2) Uiso 0.5 1 d . . P A 1
H93A H -0.0503 1.2308 -0.2673 0.064 Uiso 0.5 1 calc R U P A 1
C90' C -0.0855(3) 1.0379(7) -0.2894(3) 0.099(4) Uiso 0.5 1 d D . P A 2
H90C H -0.0963 0.9832 -0.3018 0.119 Uiso 0.5 1 calc R U P A 2
C91' C -0.0579(3) 1.0754(6) -0.3098(2) 0.065(3) Uiso 0.5 1 d D . P A 2
H91B H -0.0499 1.0521 -0.3336 0.079 Uiso 0.5 1 calc R U P A 2
C92' C -0.0432(4) 1.1555(8) -0.2889(3) 0.168(7) Uiso 0.5 1 d D . P A 2
H92B H -0.0218 1.1825 -0.2995 0.202 Uiso 0.5 1 calc R U P A 2
C93' C -0.0537(3) 1.2039(7) -0.2555(3) 0.119(5) Uiso 0.5 1 d D . P A 2
H93B H -0.0428 1.2594 -0.2438 0.142 Uiso 0.5 1 calc R U P A 2
C94 C -0.17827(10) 1.0222(3) -0.02344(11) 0.0334(10) Uani 1 1 d . . . . .
C95 C -0.14077(11) 1.0081(3) -0.00470(11) 0.0386(10) Uani 1 1 d . . . . .
H95A H -0.1217 1.0554 -0.0049 0.046 Uiso 1 1 calc R U . . .
C96 C -0.13273(11) 0.9213(3) 0.01424(11) 0.0436(11) Uani 1 1 d . . . . .
H96A H -0.1078 0.9107 0.0269 0.052 Uiso 1 1 calc R U . . .
C97 C -0.16089(11) 0.8486(3) 0.01500(10) 0.0365(10) Uani 1 1 d . . . . .
C98 C -0.19852(11) 0.8657(3) -0.00296(10) 0.0361(10) Uani 1 1 d . . . . .
H98A H -0.2179 0.8200 -0.0011 0.043 Uiso 1 1 calc R U . . .
C99 C -0.20735(10) 0.9497(3) -0.02351(10) 0.0336(10) Uani 1 1 d . . . . .
C100 C -0.23254(10) 1.0790(2) -0.05926(10) 0.0316(9) Uani 1 1 d . . . . .
C101 C -0.25991(10) 1.1341(3) -0.08269(10) 0.0312(9) Uani 1 1 d . . . . .
H10B H -0.2537 1.1949 -0.0914 0.037 Uiso 1 1 calc R U . . .
C102 C -0.29656(11) 1.0954(3) -0.09262(10) 0.0364(10) Uani 1 1 d . . . . .
H10C H -0.3153 1.1312 -0.1081 0.044 Uiso 1 1 calc R U . . .
C103 C -0.30634(10) 1.0038(2) -0.08004(10) 0.0321(9) Uani 1 1 d . . . . .
C104 C -0.27906(11) 0.9497(3) -0.05623(10) 0.0341(10) Uani 1 1 d . . . . .
H10D H -0.2857 0.8898 -0.0469 0.041 Uiso 1 1 calc R U . . .
C105 C -0.24152(10) 0.9867(2) -0.04654(10) 0.0301(9) Uani 1 1 d . . . . .
C106 C -0.15228(12) 0.7593(3) 0.03587(12) 0.0464(11) Uani 1 1 d . . . . .
H10E H -0.1686 0.7402 0.0548 0.056 Uiso 1 1 calc R U . . .
C107 C -0.09429(12) 0.5535(3) 0.04605(12) 0.0447(11) Uani 1 1 d . . . . .
C108 C -0.08785(14) 0.4749(3) 0.07157(14) 0.0609(14) Uani 1 1 d . . . . .
H10F H -0.0998 0.4713 0.0952 0.073 Uiso 1 1 calc R U . . .
C109 C -0.06414(15) 0.4044(3) 0.06151(17) 0.0846(17) Uani 1 1 d . . . . .
H10G H -0.0594 0.3513 0.0781 0.102 Uiso 1 1 calc R U . . .
C110 C -0.04690(16) 0.4118(3) 0.02640(17) 0.0936(18) Uani 1 1 d . . . . .
H11B H -0.0310 0.3628 0.0186 0.112 Uiso 1 1 calc R U . . .
C111 C -0.05316(14) 0.4904(3) 0.00333(15) 0.0685(14) Uani 1 1 d . . . . .
H11C H -0.0404 0.4957 -0.0197 0.082 Uiso 1 1 calc R U . . .
C112 C -0.34534(11) 0.9642(3) -0.08849(11) 0.0430(11) Uani 1 1 d . . . . .
H11D H -0.3538 0.9226 -0.0696 0.052 Uiso 1 1 calc R U . . .
C113 C -0.43397(11) 0.9495(3) -0.15031(12) 0.0425(11) Uani 1 1 d . . . . .
C114 C -0.47302(12) 0.9282(3) -0.14579(14) 0.0565(13) Uani 1 1 d . . . . .
H11E H -0.4803 0.9079 -0.1212 0.068 Uiso 1 1 calc R U . . .
C115 C -0.49922(12) 0.9375(3) -0.17724(14) 0.0616(14) Uani 1 1 d . . . . .
H11F H -0.5252 0.9221 -0.1750 0.074 Uiso 1 1 calc R U . . .
C116 C -0.48857(13) 0.9700(4) -0.21353(15) 0.0680(16) Uani 1 1 d . . . . .
H11G H -0.5070 0.9783 -0.2356 0.082 Uiso 1 1 calc R U . . .
C117 C -0.45010(13) 0.9893(3) -0.21559(15) 0.0607(14) Uani 1 1 d . . . . .
H11H H -0.4426 1.0113 -0.2398 0.073 Uiso 1 1 calc R U . . .
C118 C -0.17510(11) 1.1933(3) -0.04713(11) 0.0385(10) Uani 1 1 d . . . . .
H11I H -0.1847 1.2257 -0.0718 0.046 Uiso 1 1 calc R U . . .
H11J H -0.1471 1.1848 -0.0471 0.046 Uiso 1 1 calc R U . . .
C119 C -0.18292(11) 1.2544(3) -0.01218(11) 0.0387(10) Uani 1 1 d . . . . .
C120 C -0.15845(14) 1.2522(3) 0.02315(13) 0.0567(14) Uani 1 1 d . . . . .
H12J H -0.1362 1.2142 0.0246 0.068 Uiso 1 1 calc R U . . .
C121 C -0.16594(16) 1.3046(3) 0.05672(15) 0.0757(17) Uani 1 1 d . U . . .
H12K H -0.1490 1.3024 0.0802 0.091 Uiso 1 1 calc R U . . .
C122 C -0.19958(17) 1.3607(4) 0.05430(16) 0.0853(17) Uani 1 1 d . U . . .
H12L H -0.2053 1.3960 0.0764 0.102 Uiso 1 1 calc R U . . .
C123 C -0.22416(14) 1.3641(3) 0.01962(15) 0.0709(15) Uani 1 1 d . . . . .
H12M H -0.2464 1.4022 0.0182 0.085 Uiso 1 1 calc R U . . .
C124 C -0.21609(13) 1.3111(3) -0.01351(14) 0.0546(13) Uani 1 1 d . . . . .
H12N H -0.2331 1.3137 -0.0369 0.065 Uiso 1 1 calc R U . . .
C125 C 0.48945(15) -0.3311(4) -0.11697(15) 0.0903(19) Uani 1 1 d . . . . .
H12D H 0.4751 -0.3068 -0.1409 0.135 Uiso 1 1 calc R U . . .
H12E H 0.5000 -0.3928 -0.1223 0.135 Uiso 1 1 calc R U . . .
H12F H 0.5104 -0.2880 -0.1083 0.135 Uiso 1 1 calc R U . . .
C126 C 0.46303(13) -0.3400(3) -0.08514(14) 0.0584(14) Uani 1 1 d . . . . .
C127 C 0.48646(15) -0.1449(4) 0.06674(15) 0.0787(17) Uani 1 1 d . . . . .
H12G H 0.4716 -0.1216 0.0874 0.118 Uiso 1 1 calc R U . . .
H12H H 0.4988 -0.0920 0.0548 0.118 Uiso 1 1 calc R U . . .
H12I H 0.5060 -0.1887 0.0782 0.118 Uiso 1 1 calc R U . . .
C128 C 0.46084(13) -0.1935(3) 0.03644(13) 0.0498(12) Uani 1 1 d . . . . .
C130 C 0.1147(4) 0.2084(7) -0.2265(4) 0.108(4) Uiso 0.5 1 d D U P . .
N31 N 0.12944(11) 0.1467(3) -0.21803(11) 0.0724(10) Uiso 0.5 1 d . U P B .
O1 O 0.12944(11) 0.1467(3) -0.21803(11) 0.0724(10) Uiso 0.5 1 d D . P B .
C129 C 0.0876(6) 0.2869(13) -0.2207(8) 0.195(11) Uiso 0.3333 1 d D U P B 1
H12A H 0.0861 0.3289 -0.2434 0.292 Uiso 0.3333 1 calc R U P B 1
H12B H 0.0621 0.2612 -0.2179 0.292 Uiso 0.3333 1 calc R U P B 1
H12C H 0.0967 0.3219 -0.1969 0.292 Uiso 0.3333 1 calc R U P B 1
C29' C 0.1160(5) 0.3145(10) -0.2300(9) 0.088(10) Uiso 0.1667 1 d D . P B 2
H29A H 0.0910 0.3376 -0.2413 0.131 Uiso 0.1667 1 calc R U P B 2
H29C H 0.1223 0.3420 -0.2039 0.131 Uiso 0.1667 1 calc R U P B 2
H29D H 0.1356 0.3323 -0.2470 0.131 Uiso 0.1667 1 calc R U P B 2
C131 C 0.1680(4) -0.0615(9) -0.3419(4) 0.103(4) Uiso 0.5 1 d . . P C 1
H13L H 0.1719 -0.0073 -0.3587 0.154 Uiso 0.5 1 calc R U P C 1
H13M H 0.1916 -0.0984 -0.3381 0.154 Uiso 0.5 1 calc R U P C 1
H13N H 0.1473 -0.1005 -0.3545 0.154 Uiso 0.5 1 calc R U P C 1
C31' C 0.1638(3) -0.0182(8) -0.3421(3) 0.084(4) Uiso 0.5 1 d . . P C 2
H31B H 0.1784 -0.0727 -0.3495 0.126 Uiso 0.5 1 calc R U P C 2
H31C H 0.1391 -0.0159 -0.3584 0.126 Uiso 0.5 1 calc R U P C 2
H31D H 0.1782 0.0392 -0.3460 0.126 Uiso 0.5 1 calc R U P C 2
C132 C 0.15708(15) -0.0260(4) -0.30041(15) 0.0777(18) Uani 1 1 d . . . . .
C133 C -0.37606(16) 1.0354(4) -0.32181(13) 0.0772(17) Uani 1 1 d . . . . .
H13C H -0.3616 0.9868 -0.3341 0.116 Uiso 1 1 calc R U . . .
H13D H -0.3666 1.0974 -0.3286 0.116 Uiso 1 1 calc R U . . .
H13E H -0.4032 1.0300 -0.3314 0.116 Uiso 1 1 calc R U . . .
C134 C -0.37112(13) 1.0233(3) -0.27860(13) 0.0498(12) Uani 1 1 d . . . . .
C135 C -0.40221(14) 1.3247(3) -0.18511(15) 0.0661(15) Uani 1 1 d . . . . .
H13F H -0.4200 1.3350 -0.1654 0.099 Uiso 1 1 calc R U . . .
H13G H -0.4155 1.3344 -0.2114 0.099 Uiso 1 1 calc R U . . .
H13H H -0.3808 1.3689 -0.1807 0.099 Uiso 1 1 calc R U . . .
C136 C -0.38704(11) 1.2251(3) -0.18175(12) 0.0486(12) Uani 1 1 d . . . . .
C137 C 0.01443(15) 0.8383(4) 0.05022(16) 0.0807(18) Uani 1 1 d . . . . .
H13I H 0.0167 0.8120 0.0768 0.121 Uiso 1 1 calc R U . . .
H13J H 0.0095 0.9058 0.0515 0.121 Uiso 1 1 calc R U . . .
H13K H 0.0383 0.8275 0.0384 0.121 Uiso 1 1 calc R U . . .
C138 C -0.01767(12) 0.7922(3) 0.02594(12) 0.0465(12) Uani 1 1 d . . . . .
C139 C -0.0370(3) 0.6601(6) -0.1380(2) 0.112(3) Uiso 0.75 1 d . . P D 1
H13O H -0.0104 0.6406 -0.1392 0.168 Uiso 0.75 1 calc R U P D 1
H13P H -0.0540 0.6214 -0.1559 0.168 Uiso 0.75 1 calc R U P D 1
H13Q H -0.0399 0.7261 -0.1457 0.168 Uiso 0.75 1 calc R U P D 1
C39' C -0.0175(6) 0.5972(18) -0.1213(7) 0.105(8) Uiso 0.25 1 d . . P D 2
H39B H -0.0172 0.6285 -0.1467 0.158 Uiso 0.25 1 calc R U P D 2
H39C H 0.0081 0.6002 -0.1068 0.158 Uiso 0.25 1 calc R U P D 2
H39D H -0.0250 0.5314 -0.1254 0.158 Uiso 0.25 1 calc R U P D 2
C140 C -0.04737(18) 0.6481(4) -0.09658(17) 0.0988(19) Uani 1 1 d . U . . .
Cl1 Cl 0.45117(3) 0.12346(9) 0.02750(3) 0.0614(3) Uani 1 1 d . . . . .
O11 O 0.43402(14) 0.1854(3) 0.05370(12) 0.1167(16) Uani 1 1 d . . . . .
O12 O 0.44106(15) 0.1534(4) -0.01203(12) 0.164(2) Uani 1 1 d . . . . .
O13 O 0.43220(12) 0.0348(3) 0.03372(14) 0.1080(15) Uani 1 1 d . . . . .
O14 O 0.49148(10) 0.1105(4) 0.03806(14) 0.1218(17) Uani 1 1 d . . . . .
Cl2 Cl 0.18818(3) 0.39993(8) -0.13365(4) 0.0604(3) Uani 1 1 d . . . . .
O21 O 0.1934(2) 0.4881(3) -0.14748(14) 0.167(3) Uani 1 1 d . . . . .
O22 O 0.14861(15) 0.3840(6) -0.13241(14) 0.214(4) Uani 1 1 d . . . . .
O23 O 0.19662(18) 0.3295(3) -0.16131(14) 0.144(2) Uani 1 1 d . . . . .
O24 O 0.20443(14) 0.3844(3) -0.09361(12) 0.1130(16) Uani 1 1 d . . . . .
Cl3 Cl 0.39196(3) 0.69682(8) 0.30370(3) 0.0531(3) Uani 1 1 d . . . . .
O31 O 0.41995(10) 0.7156(3) 0.33767(10) 0.0868(12) Uani 1 1 d . . . . .
O32 O 0.39898(10) 0.6047(2) 0.28766(10) 0.0721(10) Uani 1 1 d . . . . .
O33 O 0.35377(9) 0.6992(2) 0.31869(9) 0.0645(10) Uani 1 1 d . . . . .
O34 O 0.39285(13) 0.7672(3) 0.27357(10) 0.1030(14) Uani 1 1 d . . . . .
Cl4 Cl 0.70709(3) 0.39567(7) -0.12350(3) 0.0526(3) Uani 1 1 d . . . . .
O41 O 0.74513(14) 0.3836(5) -0.13440(15) 0.186(3) Uani 1 1 d . . . . .
O42 O 0.6905(2) 0.4744(3) -0.14076(13) 0.165(3) Uani 1 1 d . . . . .
O43 O 0.68741(13) 0.3128(2) -0.13458(14) 0.1199(16) Uani 1 1 d . . . . .
O44 O 0.71212(10) 0.4048(3) -0.08102(9) 0.0761(11) Uani 1 1 d . . . . .
Cl7 Cl 0.49680(5) -0.60260(11) -0.13414(6) 0.1138(6) Uani 1 1 d . . . . .
O71 O 0.4947(2) -0.5809(5) -0.09263(19) 0.323(3) Uani 1 1 d . . . . .
O72 O 0.49368(17) -0.6977(3) -0.13965(15) 0.150(2) Uani 1 1 d . . . . .
O73 O 0.52908(12) -0.5551(3) -0.14348(14) 0.1254(16) Uani 1 1 d . . . . .
O74 O 0.46319(15) -0.5614(4) -0.1554(3) 0.278(5) Uani 1 1 d . . . . .
Cl5 Cl 0.95941(4) 0.11418(12) 0.06433(5) 0.1128(5) Uani 1 1 d . . . . .
O51 O 0.9368(2) 0.1509(5) 0.0313(2) 0.077(2) Uiso 0.5 1 d . . P E 1
O52 O 0.9924(2) 0.1675(6) 0.0655(2) 0.095(2) Uiso 0.5 1 d . . P E 1
O54 O 0.9392(4) 0.1819(8) 0.1000(4) 0.169(4) Uiso 0.5 1 d . . P E 1
O53 O 0.9473(2) 0.0203(5) 0.0716(2) 0.074(2) Uiso 0.5 1 d . . P E 1
O51' O 0.9238(3) 0.1491(7) 0.0597(3) 0.139(4) Uiso 0.5 1 d . . P E 2
O52' O 0.9931(3) 0.0839(6) 0.0389(3) 0.112(3) Uiso 0.5 1 d . . P E 2
O53' O 0.96359(18) 0.0300(4) 0.08828(18) 0.0589(17) Uiso 0.5 1 d . . P E 2
O54' O 0.9814(3) 0.1711(7) 0.0929(3) 0.124(3) Uiso 0.5 1 d . . P E 2
Cl6 Cl 0.16975(8) 0.2813(2) -0.31041(5) 0.1685(11) Uani 1 1 d . . . . .
O61 O 0.18963(15) 0.3393(3) -0.33605(12) 0.1184(17) Uani 1 1 d . . . . .
O62 O 0.1481(4) 0.3715(9) -0.2877(4) 0.170(4) Uiso 0.5 1 d . . P F 2
O63 O 0.1383(3) 0.2651(7) -0.3336(3) 0.117(3) Uiso 0.5 1 d . . P F 2
O64 O 0.1891(3) 0.2406(7) -0.2836(3) 0.133(3) Uiso 0.5 1 d . . P F 2
O62' O 0.1610(3) 0.2895(9) -0.2719(4) 0.167(4) Uiso 0.5 1 d . . P F 1
O63' O 0.1358(3) 0.2118(6) -0.3357(3) 0.108(3) Uiso 0.5 1 d . . P F 1
O64' O 0.1985(2) 0.1849(5) -0.3037(2) 0.077(2) Uiso 0.5 1 d . . P F 1
O81 O -0.0275(2) 0.3982(4) -0.08422(15) 0.202(3) Uani 1 1 d . . . . .
O82 O -0.0685(2) 0.4342(4) -0.14465(17) 0.205(3) Uani 1 1 d . . . . .
O83 O -0.0351(2) 0.2927(4) -0.13572(17) 0.183(3) Uani 1 1 d . . . . .
Cl8 Cl -0.03418(10) 0.3885(2) -0.12339(9) 0.0902(9) Uiso 0.5 1 d . . P G 1
O84 O -0.0022(3) 0.4241(7) -0.1316(3) 0.142(4) Uiso 0.5 1 d . . P G 1
Cl8' Cl -0.05961(12) 0.3748(3) -0.11477(11) 0.1150(12) Uiso 0.5 1 d . . P G 2
O84' O -0.0899(5) 0.3285(11) -0.1012(5) 0.242(7) Uiso 0.5 1 d . . P G 2
O400 O 0.28872(8) 0.6197(2) 0.27186(9) 0.0674(10) Uani 1 1 d . . . . .
H40E H 0.3080 0.6424 0.2849 0.101 Uiso 1 1 calc R U . . .
C400 C 0.30043(16) 0.5701(5) 0.23791(14) 0.094(2) Uani 1 1 d . . . . .
H40B H 0.2779 0.5425 0.2229 0.140 Uiso 1 1 calc R U . . .
H40C H 0.3185 0.5203 0.2468 0.140 Uiso 1 1 calc R U . . .
H40D H 0.3127 0.6141 0.2212 0.140 Uiso 1 1 calc R U . . .
C300 C 0.4166(2) 0.3218(7) -0.0671(2) 0.188(5) Uani 1 1 d . . . . .
H30B H 0.4341 0.3754 -0.0658 0.282 Uiso 1 1 calc R U . . .
H30C H 0.4306 0.2646 -0.0725 0.282 Uiso 1 1 calc R U . . .
H30D H 0.4058 0.3152 -0.0420 0.282 Uiso 1 1 calc R U . . .
N300 N 0.35904(19) 0.3439(4) -0.12526(18) 0.146(2) Uani 1 1 d . . . . .
C301 C 0.3864(2) 0.3365(4) -0.09779(19) 0.142(2) Uani 1 1 d . . . . .
O3W O 0.2813(2) 0.5868(6) -0.2093(2) 0.112(3) Uiso 0.5 1 d . . P H 1
H3WA H 0.2857 0.5315 -0.2183 0.167 Uiso 0.5 1 d R U P H 1
H3WB H 0.2572 0.6003 -0.2145 0.167 Uiso 0.5 1 d R U P H 1
N310 N 0.2731(2) 0.5193(6) -0.2147(2) 0.070(2) Uiso 0.5 1 d . . P I 2
C310 C 0.2500(3) 0.4774(8) -0.2254(3) 0.082(3) Uiso 0.5 1 d . . P I 2
C311 C 0.2141(3) 0.4616(7) -0.2375(3) 0.064(3) Uiso 0.5 1 d . . P I 2
H31E H 0.2108 0.3954 -0.2447 0.096 Uiso 0.5 1 calc R U P I 2
H31F H 0.1983 0.4765 -0.2163 0.096 Uiso 0.5 1 calc R U P I 2
H31G H 0.2063 0.5010 -0.2603 0.096 Uiso 0.5 1 calc R U P I 2
O210 O 0.0597(3) 0.2302(9) -0.1863(3) 0.184(5) Uiso 0.5 1 d D . P J 2
C212 C 0.0410(3) 0.2214(11) -0.1514(3) 0.133(5) Uiso 0.5 1 d D . P J 2
H21B H 0.0243 0.2763 -0.1485 0.160 Uiso 0.5 1 calc R U P J 2
H21K H 0.0250 0.1642 -0.1526 0.160 Uiso 0.5 1 calc R U P J 2
C210 C 0.0452(3) 0.2356(10) -0.2592(3) 0.139(6) Uiso 0.5 1 d D . P J 2
H21C H 0.0245 0.2290 -0.2805 0.209 Uiso 0.5 1 calc R U P J 2
H21D H 0.0563 0.2985 -0.2599 0.209 Uiso 0.5 1 calc R U P J 2
H21E H 0.0650 0.1887 -0.2623 0.209 Uiso 0.5 1 calc R U P J 2
C211 C 0.0281(4) 0.2197(12) -0.2170(3) 0.156(6) Uiso 0.5 1 d D . P J 2
H21F H 0.0080 0.2667 -0.2135 0.187 Uiso 0.5 1 calc R U P J 2
H21G H 0.0168 0.1563 -0.2158 0.187 Uiso 0.5 1 calc R U P J 2
C213 C 0.0691(3) 0.2162(8) -0.1198(3) 0.078(3) Uiso 0.5 1 d D . P J 2
H21H H 0.0570 0.2102 -0.0954 0.117 Uiso 0.5 1 calc R U P J 2
H21I H 0.0854 0.1616 -0.1229 0.117 Uiso 0.5 1 calc R U P J 2
H21J H 0.0847 0.2733 -0.1187 0.117 Uiso 0.5 1 calc R U P J 2

loop_
_atom_site_aniso_label
_atom_site_aniso_U_11
_atom_site_aniso_U_22
_atom_site_aniso_U_33
_atom_site_aniso_U_23
_atom_site_aniso_U_13
_atom_site_aniso_U_12
Ni1 0.0383(3) 0.0333(3) 0.0441(3) 0.0052(2) 0.0003(2) 0.0037(2)
Ni2 0.0326(3) 0.0500(3) 0.0430(3) 0.0048(3) -0.0005(2) 0.0040(3)
Ni3 0.0277(2) 0.0361(3) 0.0406(3) -0.0006(2) 0.0041(2) 0.0001(2)
Ni4 0.0411(3) 0.0330(3) 0.0381(2) 0.0048(2) 0.0089(2) 0.0003(2)
N1 0.0408(18) 0.0405(18) 0.0365(16) 0.0129(15) 0.0016(14) -0.0090(16)
N2 0.0362(17) 0.0353(17) 0.0338(16) -0.0014(14) 0.0066(13) 0.0010(15)
N3 0.0451(19) 0.0342(17) 0.0336(16) 0.0095(14) -0.0059(15) -0.0034(15)
N4 0.0395(18) 0.0303(17) 0.0423(17) -0.0018(15) 0.0084(14) 0.0015(15)
N5 0.0304(17) 0.0462(19) 0.0390(17) 0.0080(15) -0.0002(14) 0.0045(15)
N6 0.0294(17) 0.051(2) 0.055(2) 0.0001(18) 0.0040(15) 0.0001(16)
N7 0.0321(17) 0.0438(19) 0.0338(16) 0.0019(15) 0.0035(14) -0.0006(15)
N8 0.0373(17) 0.0257(15) 0.0354(15) 0.0024(14) 0.0077(13) -0.0049(14)
N9 0.051(2) 0.0296(17) 0.0410(17) 0.0073(15) 0.0027(15) 0.0027(16)
N10 0.066(2) 0.050(2) 0.057(2) 0.0234(18) 0.0141(18) 0.0131(19)
N11 0.044(2) 0.0358(18) 0.061(2) 0.0078(17) -0.0057(17) 0.0059(16)
N12 0.0283(17) 0.063(2) 0.054(2) -0.0032(18) 0.0098(15) -0.0020(17)
N13 0.0345(19) 0.118(3) 0.049(2) -0.005(2) 0.0078(16) -0.018(2)
N14 0.0368(19) 0.060(2) 0.053(2) -0.0003(18) -0.0042(17) 0.0032(18)
N15 0.0308(17) 0.0493(19) 0.0401(17) 0.0159(16) 0.0017(14) -0.0081(15)
N16 0.0335(17) 0.0405(18) 0.0344(16) 0.0013(15) 0.0037(14) -0.0074(15)
N17 0.0364(18) 0.0387(18) 0.057(2) 0.0089(16) -0.0012(16) -0.0108(16)
N18 0.055(2) 0.0391(18) 0.0403(17) -0.0009(16) 0.0099(15) -0.0163(16)
N19 0.0300(16) 0.0451(18) 0.0287(15) 0.0026(14) 0.0022(13) 0.0024(15)
N20 0.0246(16) 0.0398(18) 0.0531(19) -0.0018(16) -0.0021(15) 0.0089(15)
N21 0.0416(18) 0.0346(17) 0.0376(16) 0.0003(15) 0.0037(14) -0.0056(15)
N22 0.0342(17) 0.0275(16) 0.0372(16) 0.0009(14) 0.0062(13) -0.0059(14)
N23 0.0416(18) 0.0345(17) 0.0391(16) 0.0071(15) 0.0088(14) 0.0054(15)
N24 0.067(2) 0.046(2) 0.0562(19) 0.0234(17) 0.0320(16) 0.0210(18)
N25 0.048(2) 0.0434(19) 0.0508(19) 0.0091(17) 0.0152(16) 0.0100(17)
N26 0.0268(16) 0.0475(19) 0.0433(17) -0.0049(16) 0.0088(14) -0.0072(15)
N27 0.0317(18) 0.096(3) 0.050(2) 0.007(2) 0.0074(16) -0.0231(19)
N28 0.0288(17) 0.047(2) 0.0489(19) -0.0045(16) -0.0010(15) -0.0002(15)
N29 0.0379(19) 0.060(2) 0.060(2) -0.0028(19) 0.0023(17) 0.0147(18)
N30 0.042(2) 0.047(2) 0.052(2) 0.0128(17) -0.0079(17) -0.0024(17)
N32 0.045(2) 0.076(3) 0.0433(19) 0.0127(19) 0.0014(16) -0.0054(19)
N33 0.048(2) 0.046(2) 0.0407(18) -0.0002(16) 0.0004(16) -0.0021(17)
N34 0.0322(18) 0.0444(19) 0.055(2) -0.0002(17) 0.0057(15) 0.0087(16)
N35 0.0438(19) 0.0418(19) 0.0432(18) 0.0115(16) 0.0067(15) 0.0040(16)
N36 0.060(2) 0.062(2) 0.0543(19) -0.0037(19) 0.0296(16) -0.0042(19)
C1 0.040(2) 0.036(2) 0.0365(19) -0.0059(18) 0.0062(17) -0.0089(18)
C2 0.033(2) 0.039(2) 0.043(2) 0.0040(18) 0.0101(17) -0.0142(18)
C3 0.037(2) 0.044(2) 0.039(2) -0.0026(19) 0.0026(17) -0.0089(19)
C4 0.035(2) 0.0294(19) 0.0370(19) -0.0013(17) 0.0095(16) -0.0014(17)
C5 0.035(2) 0.031(2) 0.0318(18) -0.0058(16) 0.0087(16) -0.0040(17)
C6 0.034(2) 0.033(2) 0.0289(18) 0.0004(16) 0.0091(15) -0.0040(17)
C7 0.039(2) 0.046(2) 0.039(2) 0.0120(19) 0.0027(18) -0.0025(19)
C8 0.052(3) 0.064(3) 0.056(3) 0.025(2) 0.002(2) -0.015(2)
C9 0.050(3) 0.059(3) 0.061(3) 0.025(2) 0.003(2) 0.001(2)
C10 0.039(2) 0.045(2) 0.044(2) 0.0135(19) 0.0059(18) 0.0005(19)
C11 0.039(2) 0.039(2) 0.0344(19) 0.0077(18) 0.0025(17) -0.0038(19)
C12 0.038(2) 0.037(2) 0.0325(19) 0.0047(17) 0.0071(16) -0.0020(18)
C13 0.0278(19) 0.038(2) 0.0354(19) 0.0000(17) 0.0002(16) 0.0028(17)
C14 0.038(2) 0.039(2) 0.0368(19) 0.0018(18) 0.0092(17) 0.0000(19)
C15 0.053(3) 0.054(3) 0.043(2) 0.013(2) -0.009(2) -0.012(2)
C16 0.054(3) 0.051(3) 0.060(3) 0.004(2) -0.004(2) -0.019(2)
C17 0.055(3) 0.037(2) 0.064(3) -0.004(2) 0.004(2) -0.011(2)
C18 0.052(3) 0.028(2) 0.062(3) 0.007(2) 0.000(2) 0.004(2)
C19 0.044(2) 0.051(2) 0.047(2) 0.019(2) 0.0025(19) 0.005(2)
C20 0.033(2) 0.047(2) 0.0293(18) -0.0030(18) -0.0037(16) 0.0013(19)
C21 0.038(2) 0.041(2) 0.064(3) -0.008(2) -0.004(2) 0.002(2)
C22 0.052(3) 0.048(3) 0.062(3) -0.003(2) -0.006(2) 0.009(2)
C23 0.060(3) 0.049(3) 0.046(2) -0.003(2) -0.007(2) -0.007(2)
C24 0.034(2) 0.057(3) 0.045(2) 0.000(2) 0.0017(18) -0.002(2)
C25 0.049(2) 0.038(2) 0.046(2) 0.0128(19) 0.0074(19) -0.009(2)
C26 0.061(3) 0.045(2) 0.043(2) 0.013(2) 0.008(2) -0.003(2)
C27 0.100(4) 0.068(3) 0.104(4) 0.005(3) 0.059(3) -0.019(3)
C28 0.148(4) 0.097(4) 0.129(4) 0.013(4) 0.104(3) -0.021(4)
C29 0.181(6) 0.078(4) 0.078(3) 0.012(3) 0.073(3) 0.004(4)
C30 0.107(4) 0.059(3) 0.059(3) 0.009(3) 0.020(3) 0.004(3)
C31 0.069(3) 0.064(3) 0.055(3) 0.018(2) -0.002(2) 0.013(3)
C32 0.040(2) 0.0290(19) 0.0265(17) 0.0015(16) 0.0068(16) -0.0014(17)
C33 0.035(2) 0.032(2) 0.0356(19) 0.0011(17) 0.0089(16) -0.0078(17)
C34 0.038(2) 0.033(2) 0.0333(19) 0.0000(17) 0.0060(16) 0.0062(18)
C35 0.040(2) 0.0290(19) 0.0295(18) 0.0008(16) 0.0083(16) 0.0060(17)
C36 0.043(2) 0.0276(19) 0.0388(19) -0.0037(17) 0.0169(16) -0.0073(17)
C37 0.0321(19) 0.0235(18) 0.0295(17) -0.0028(15) 0.0101(15) -0.0034(16)
C38 0.0272(19) 0.0284(19) 0.0393(19) -0.0040(17) 0.0087(16) -0.0027(16)
C39 0.035(2) 0.0292(19) 0.045(2) 0.0049(18) 0.0097(17) -0.0021(17)
C40 0.038(2) 0.039(2) 0.041(2) 0.0044(18) 0.0071(17) 0.0066(19)
C41 0.034(2) 0.041(2) 0.0354(19) -0.0072(17) 0.0113(16) -0.0030(18)
C42 0.040(2) 0.034(2) 0.038(2) -0.0051(17) 0.0098(17) -0.0071(18)
C43 0.037(2) 0.0262(18) 0.0323(18) -0.0036(16) 0.0117(15) -0.0066(17)
C44 0.050(2) 0.032(2) 0.040(2) 0.0043(18) 0.0111(18) -0.0024(19)
C45 0.046(2) 0.036(2) 0.049(2) 0.0116(19) -0.013(2) -0.008(2)
C46 0.062(3) 0.047(3) 0.079(3) 0.033(2) -0.008(3) -0.008(2)
C47 0.061(3) 0.050(3) 0.113(4) 0.038(3) -0.020(3) 0.000(2)
C48 0.047(3) 0.059(3) 0.117(4) 0.022(3) -0.004(3) 0.017(2)
C49 0.046(3) 0.042(3) 0.102(4) 0.009(3) -0.002(3) 0.011(2)
C50 0.039(2) 0.055(3) 0.041(2) 0.001(2) 0.0115(17) -0.006(2)
C51 0.035(2) 0.064(3) 0.067(3) -0.001(2) 0.009(2) -0.003(2)
C52 0.033(2) 0.104(4) 0.076(3) -0.011(3) 0.004(2) -0.002(3)
C53 0.036(3) 0.107(4) 0.116(4) -0.003(4) -0.016(3) -0.006(3)
C54 0.053(3) 0.120(5) 0.076(3) 0.003(3) -0.023(3) 0.004(3)
C55 0.046(3) 0.081(3) 0.058(3) 0.002(3) -0.013(2) 0.013(3)
C56 0.036(2) 0.034(2) 0.051(2) 0.0098(19) 0.0078(18) -0.0106(18)
C57 0.048(2) 0.0249(19) 0.049(2) 0.0030(18) 0.0058(19) -0.0137(18)
C58 0.064(3) 0.036(2) 0.073(3) -0.012(2) 0.002(2) -0.007(2)
C59 0.087(4) 0.049(3) 0.075(3) -0.014(3) 0.002(3) -0.014(3)
C60 0.100(4) 0.059(3) 0.090(3) -0.037(3) 0.030(3) -0.028(3)
C61 0.068(3) 0.045(3) 0.099(3) -0.022(3) 0.034(3) -0.007(2)
C62 0.045(2) 0.041(2) 0.066(3) -0.001(2) 0.012(2) -0.005(2)
C63 0.034(2) 0.041(2) 0.038(2) 0.0049(18) -0.0005(17) -0.0084(18)
C64 0.031(2) 0.049(2) 0.047(2) 0.009(2) 0.0057(18) -0.0131(19)
C65 0.034(2) 0.047(2) 0.0346(19) 0.0125(18) -0.0030(17) -0.0046(19)
C66 0.0292(19) 0.034(2) 0.0368(19) 0.0013(17) 0.0023(16) -0.0049(17)
C67 0.0271(19) 0.039(2) 0.0357(19) 0.0007(17) 0.0061(16) -0.0066(17)
C68 0.0258(18) 0.038(2) 0.0269(17) 0.0013(16) 0.0075(14) -0.0085(17)
C69 0.036(2) 0.043(2) 0.0311(19) 0.0082(17) 0.0007(16) -0.0085(18)
C70 0.035(2) 0.049(2) 0.043(2) 0.0130(19) 0.0042(18) -0.0091(19)
C71 0.035(2) 0.047(2) 0.044(2) 0.008(2) 0.0008(18) -0.0010(19)
C72 0.033(2) 0.033(2) 0.0342(18) 0.0018(17) 0.0040(16) -0.0060(17)
C73 0.034(2) 0.036(2) 0.0268(17) 0.0026(16) 0.0101(15) 0.0008(17)
C74 0.035(2) 0.038(2) 0.0253(17) 0.0017(16) 0.0088(15) -0.0025(18)
C75 0.030(2) 0.046(2) 0.039(2) 0.0068(19) 0.0089(16) -0.0054(18)
C76 0.050(2) 0.052(3) 0.039(2) 0.001(2) 0.0060(19) -0.008(2)
C77 0.051(3) 0.067(3) 0.060(3) 0.003(2) 0.000(2) -0.025(2)
C78 0.063(3) 0.072(3) 0.070(3) -0.007(3) 0.013(2) -0.031(3)
C79 0.077(3) 0.062(3) 0.062(3) -0.006(2) 0.006(3) -0.039(2)
C80 0.074(3) 0.047(3) 0.061(3) -0.002(2) 0.020(2) -0.016(2)
C81 0.034(2) 0.040(2) 0.0359(19) 0.0044(18) 0.0044(16) 0.0003(18)
C82 0.043(2) 0.036(2) 0.040(2) -0.0054(18) -0.0045(18) 0.0058(19)
C83 0.058(3) 0.047(2) 0.056(3) -0.010(2) -0.017(2) 0.012(2)
C84 0.077(3) 0.041(3) 0.076(3) -0.004(2) -0.027(3) 0.010(2)
C85 0.082(3) 0.028(2) 0.065(3) 0.003(2) -0.005(3) -0.012(2)
C86 0.049(2) 0.046(2) 0.048(2) -0.003(2) 0.001(2) -0.009(2)
C87 0.037(2) 0.071(3) 0.070(3) 0.043(2) 0.000(2) -0.021(2)
C88 0.041(2) 0.116(4) 0.054(2) 0.054(2) 0.0230(18) 0.022(3)
C94 0.0282(19) 0.032(2) 0.040(2) -0.0048(17) 0.0031(16) 0.0050(17)
C95 0.034(2) 0.039(2) 0.043(2) 0.0005(19) 0.0056(17) -0.0026(18)
C96 0.036(2) 0.052(2) 0.043(2) 0.004(2) 0.0076(18) 0.012(2)
C97 0.040(2) 0.033(2) 0.0386(19) 0.0033(17) 0.0157(16) 0.0075(18)
C98 0.040(2) 0.030(2) 0.0402(19) 0.0000(17) 0.0177(16) -0.0009(18)
C99 0.036(2) 0.034(2) 0.0329(18) -0.0060(17) 0.0108(16) -0.0026(18)
C100 0.036(2) 0.0302(19) 0.0306(18) -0.0051(16) 0.0106(15) -0.0024(17)
C101 0.035(2) 0.0277(19) 0.0315(18) -0.0014(16) 0.0077(15) -0.0016(17)
C102 0.038(2) 0.042(2) 0.0300(18) -0.0029(17) 0.0063(16) 0.0035(19)
C103 0.0323(19) 0.0315(19) 0.0337(18) -0.0071(17) 0.0096(15) -0.0036(17)
C104 0.042(2) 0.0287(19) 0.0324(18) -0.0042(16) 0.0098(16) -0.0003(18)
C105 0.0327(19) 0.0301(19) 0.0281(17) -0.0017(16) 0.0057(15) 0.0022(17)
C106 0.047(2) 0.047(2) 0.049(2) 0.008(2) 0.0204(18) 0.007(2)
C107 0.043(2) 0.040(2) 0.052(2) 0.008(2) 0.0105(19) 0.006(2)
C108 0.076(3) 0.044(2) 0.065(3) 0.020(2) 0.019(2) 0.009(2)
C109 0.099(4) 0.043(3) 0.118(4) 0.038(3) 0.044(3) 0.024(3)
C110 0.114(4) 0.042(3) 0.137(4) 0.024(3) 0.071(3) 0.026(3)
C111 0.075(3) 0.048(3) 0.092(3) 0.018(2) 0.052(2) 0.021(2)
C112 0.037(2) 0.053(2) 0.040(2) -0.005(2) 0.0117(17) -0.013(2)
C113 0.028(2) 0.044(2) 0.056(2) -0.012(2) 0.0069(18) -0.0074(19)
C114 0.037(2) 0.073(3) 0.061(3) -0.014(2) 0.010(2) -0.013(2)
C115 0.028(2) 0.066(3) 0.092(3) -0.029(3) 0.011(2) 0.000(2)
C116 0.035(2) 0.088(4) 0.079(3) 0.001(3) -0.003(2) 0.005(3)
C117 0.039(2) 0.065(3) 0.077(3) 0.004(3) -0.002(2) 0.006(2)
C118 0.032(2) 0.035(2) 0.049(2) 0.0018(19) 0.0078(17) -0.0054(18)
C119 0.041(2) 0.028(2) 0.048(2) 0.0018(18) 0.0098(18) -0.0093(18)
C120 0.067(3) 0.042(3) 0.060(3) 0.001(2) 0.004(2) -0.006(2)
C121 0.105(4) 0.064(3) 0.057(3) -0.017(3) -0.002(3) -0.018(3)
C122 0.119(4) 0.062(3) 0.081(3) -0.030(3) 0.042(3) -0.036(3)
C123 0.068(3) 0.047(3) 0.104(3) -0.027(3) 0.041(3) -0.014(2)
C124 0.053(3) 0.033(2) 0.078(3) -0.013(2) 0.009(2) -0.009(2)
C125 0.076(3) 0.119(5) 0.081(3) 0.026(3) 0.036(3) 0.036(3)
C126 0.048(3) 0.066(3) 0.060(3) 0.000(2) -0.005(2) 0.019(2)
C127 0.082(4) 0.072(3) 0.075(3) 0.000(3) -0.025(3) -0.008(3)
C128 0.050(3) 0.036(2) 0.061(3) 0.009(2) -0.004(2) 0.000(2)
C132 0.070(3) 0.112(4) 0.051(3) 0.005(3) 0.007(3) -0.011(3)
C133 0.105(4) 0.083(4) 0.042(3) -0.003(3) 0.001(3) -0.021(3)
C134 0.054(3) 0.040(2) 0.055(3) -0.003(2) 0.004(2) -0.008(2)
C135 0.075(3) 0.043(3) 0.080(3) 0.001(2) 0.013(3) 0.023(2)
C136 0.033(2) 0.060(3) 0.052(2) -0.006(2) 0.0035(19) 0.001(2)
C137 0.072(4) 0.083(4) 0.080(3) 0.002(3) -0.022(3) -0.020(3)
C138 0.043(2) 0.044(2) 0.051(2) 0.004(2) -0.003(2) 0.002(2)
C140 0.116(4) 0.089(4) 0.102(3) -0.011(3) 0.063(3) -0.016(4)
Cl1 0.0518(7) 0.0697(8) 0.0631(7) 0.0190(6) 0.0083(5) 0.0012(6)
O11 0.167(4) 0.082(3) 0.105(3) 0.015(2) 0.034(3) 0.036(3)
O12 0.153(4) 0.259(6) 0.083(3) 0.079(3) 0.029(3) 0.056(4)
O13 0.093(3) 0.094(3) 0.137(3) 0.010(3) 0.008(3) -0.027(2)
O14 0.044(2) 0.179(4) 0.141(4) 0.019(3) 0.001(2) -0.018(3)
Cl2 0.0669(7) 0.0416(6) 0.0778(7) 0.0152(6) 0.0314(5) 0.0054(6)
O21 0.330(7) 0.057(2) 0.110(3) 0.027(2) 0.007(4) -0.044(3)
O22 0.103(4) 0.457(10) 0.084(3) 0.036(5) 0.020(3) -0.032(5)
O23 0.261(6) 0.067(3) 0.105(3) 0.004(2) 0.022(4) 0.032(3)
O24 0.142(4) 0.099(3) 0.094(3) 0.032(2) -0.006(3) 0.026(3)
Cl3 0.0585(7) 0.0518(6) 0.0501(6) 0.0036(5) 0.0110(5) 0.0073(5)
O31 0.068(2) 0.114(3) 0.076(2) -0.015(2) -0.0013(19) -0.016(2)
O32 0.084(2) 0.0513(18) 0.083(2) -0.0157(17) 0.0180(18) 0.0170(17)
O33 0.0535(18) 0.086(2) 0.0536(17) -0.0054(17) 0.0046(15) 0.0170(17)
O34 0.171(4) 0.068(2) 0.078(2) 0.0285(19) 0.052(2) 0.028(2)
Cl4 0.0595(7) 0.0376(5) 0.0615(6) -0.0030(5) 0.0092(5) -0.0113(5)
O41 0.106(3) 0.319(7) 0.145(4) -0.092(4) 0.064(3) -0.057(4)
O42 0.345(8) 0.056(2) 0.081(3) 0.016(2) -0.035(4) 0.027(3)
O43 0.134(3) 0.0400(19) 0.166(4) 0.011(2) -0.076(3) -0.032(2)
O44 0.083(2) 0.092(2) 0.0538(18) 0.0075(18) 0.0099(17) -0.013(2)
Cl7 0.0953(10) 0.0861(10) 0.1698(14) -0.0405(10) 0.0598(9) -0.0443(8)
O71 0.374(7) 0.367(7) 0.269(5) -0.217(5) 0.230(4) -0.250(5)
O72 0.227(5) 0.067(3) 0.139(4) 0.010(3) -0.063(4) -0.035(3)
O73 0.105(3) 0.107(3) 0.176(4) 0.012(3) 0.072(3) -0.003(3)
O74 0.067(3) 0.123(4) 0.624(15) 0.017(7) -0.056(6) 0.011(3)
Cl5 0.0405(7) 0.1217(11) 0.1724(13) 0.0910(9) -0.0073(8) -0.0127(7)
Cl6 0.203(2) 0.251(3) 0.0503(9) 0.0124(13) 0.0120(12) 0.046(2)
O61 0.176(4) 0.092(3) 0.082(3) 0.009(2) -0.010(3) 0.037(3)
O81 0.331(8) 0.168(5) 0.091(3) -0.057(3) -0.058(4) 0.030(5)
O82 0.273(7) 0.160(5) 0.164(4) 0.087(4) -0.062(5) 0.008(5)
O83 0.286(7) 0.100(4) 0.151(4) -0.039(3) -0.033(5) 0.024(4)
O400 0.0420(17) 0.095(2) 0.0656(19) 0.0055(18) 0.0087(15) -0.0099(17)
C400 0.078(4) 0.151(6) 0.054(3) -0.007(4) 0.018(3) -0.004(4)
C300 0.144(8) 0.282(12) 0.135(7) 0.027(8) 0.003(6) -0.035(8)
N300 0.224(6) 0.067(3) 0.165(4) -0.010(3) 0.113(4) -0.034(4)
C301 0.215(5) 0.056(4) 0.186(4) -0.015(3) 0.172(3) -0.021(4)

loop_
_atom_type_symbol
_atom_type_description
_atom_type_scat_dispersion_real
_atom_type_scat_dispersion_imag
_atom_type_scat_source
C C 0.0033 0.0016 'International Tables Vol C Tables 4.2.6.8 and 6.1.1.4'
H H 0.0000 0.0000 'International Tables Vol C Tables 4.2.6.8 and 6.1.1.4'
N N 0.0061 0.0033 'International Tables Vol C Tables 4.2.6.8 and 6.1.1.4'
O O 0.0106 0.0060 'International Tables Vol C Tables 4.2.6.8 and 6.1.1.4'
Ni Ni 0.3393 1.1124 'International Tables Vol C Tables 4.2.6.8 and 6.1.1.4'
Cl Cl 0.1484 0.1585 'International Tables Vol C Tables 4.2.6.8 and 6.1.1.4'

loop_
_geom_angle_atom_site_label_1
_geom_angle_atom_site_label_2
_geom_angle_atom_site_label_3
_geom_angle
N30 Ni1 N11 90.68(13)
N30 Ni1 N4 170.53(13)
N11 Ni1 N4 96.44(12)
N30 Ni1 N2 94.03(12)
N11 Ni1 N2 174.04(13)
N4 Ni1 N2 79.30(12)
N30 Ni1 N29 91.77(14)
N11 Ni1 N29 93.23(14)
N4 Ni1 N29 94.05(13)
N2 Ni1 N29 82.98(13)
N30 Ni1 N9 90.54(13)
N11 Ni1 N9 78.46(13)
N4 Ni1 N9 84.80(12)
N2 Ni1 N9 105.12(11)
N29 Ni1 N9 171.40(13)
N7 Ni2 N14 98.70(13)
N7 Ni2 N31 169.09(13)
N14 Ni2 N31 91.22(14)
N7 Ni2 N5 79.18(12)
N14 Ni2 N5 175.53(13)
N31 Ni2 N5 91.23(13)
N7 Ni2 N32 91.77(13)
N14 Ni2 N32 91.57(14)
N31 Ni2 N32 92.50(14)
N5 Ni2 N32 84.59(13)
N7 Ni2 N12 84.21(12)
N14 Ni2 N12 77.83(13)
N31 Ni2 N12 93.52(14)
N5 Ni2 N12 105.75(12)
N32 Ni2 N12 167.90(13)
N34 Ni3 N28 89.33(13)
N34 Ni3 N21 171.75(12)
N28 Ni3 N21 97.76(13)
N34 Ni3 N33 90.66(13)
N28 Ni3 N33 91.27(13)
N21 Ni3 N33 93.38(12)
N34 Ni3 N19 94.02(12)
N28 Ni3 N19 176.64(13)
N21 Ni3 N19 78.90(12)
N33 Ni3 N19 88.55(12)
N34 Ni3 N26 94.46(12)
N28 Ni3 N26 78.52(12)
N21 Ni3 N26 82.89(12)
N33 Ni3 N26 168.50(12)
N19 Ni3 N26 101.33(11)
N18 Ni4 N25 95.99(13)
N18 Ni4 N35 171.23(13)
N25 Ni4 N35 91.82(13)
N18 Ni4 N36 92.04(13)
N25 Ni4 N36 93.04(14)
N35 Ni4 N36 91.51(13)
N18 Ni4 N16 78.27(12)
N25 Ni4 N16 173.52(13)
N35 Ni4 N16 94.12(12)
N36 Ni4 N16 84.24(13)
N18 Ni4 N23 85.87(12)
N25 Ni4 N23 78.85(12)
N35 Ni4 N23 91.76(12)
N36 Ni4 N23 171.34(13)
N16 Ni4 N23 103.51(12)
C7 N1 C1 108.6(3)
C7 N1 C25 126.9(3)
C1 N1 C25 124.5(3)
C13 N2 N3 119.7(3)
C13 N2 Ni1 129.2(2)
N3 N2 Ni1 111.0(2)
N2 N3 C14 118.4(3)
C14 N4 C18 117.6(3)
C14 N4 Ni1 114.3(2)
C18 N4 Ni1 128.0(3)
C19 N5 N6 118.1(3)
C19 N5 Ni2 130.7(3)
N6 N5 Ni2 110.9(2)
C20 N6 N5 118.3(3)
C20 N7 C24 117.4(3)
C20 N7 Ni2 114.0(2)
C24 N7 Ni2 128.5(3)
C32 N8 C38 109.2(3)
C32 N8 C56 124.6(3)
C38 N8 C56 125.2(3)
C44 N9 N10 115.5(3)
C44 N9 Ni1 133.1(3)
N10 N9 Ni1 108.3(2)
C45 N10 N9 120.8(3)
C45 N11 C49 119.1(4)
C45 N11 Ni1 115.3(3)
C49 N11 Ni1 125.6(3)
C50 N12 N13 115.1(3)
C50 N12 Ni2 132.1(3)
N13 N12 Ni2 108.0(2)
C51 N13 N12 120.8(4)
C51 N14 C55 117.6(4)
C51 N14 Ni2 115.3(3)
C55 N14 Ni2 126.6(3)
C63 N15 C69 108.7(3)
C63 N15 C87 124.6(3)
C69 N15 C87 126.0(3)
C75 N16 N17 119.2(3)
C75 N16 Ni4 129.0(2)
N17 N16 Ni4 111.4(2)
N16 N17 C76 118.3(3)
C76 N18 C80 117.2(4)
C76 N18 Ni4 114.7(3)
C80 N18 Ni4 127.7(3)
C81 N19 N20 120.0(3)
C81 N19 Ni3 129.3(3)
N20 N19 Ni3 110.7(2)
C82 N20 N19 118.5(3)
C82 N21 C86 117.8(3)
C82 N21 Ni3 113.4(2)
C86 N21 Ni3 128.3(3)
C100 N22 C94 108.4(3)
C100 N22 C118 125.8(3)
C94 N22 C118 124.2(3)
C106 N23 N24 115.7(3)
C106 N23 Ni4 132.9(3)
N24 N23 Ni4 108.7(2)
N23 N24 C107 121.2(3)
C107 N25 C111 117.5(3)
C107 N25 Ni4 114.9(3)
C111 N25 Ni4 127.6(3)
C112 N26 N27 114.0(3)
C112 N26 Ni3 135.2(3)
N27 N26 Ni3 105.8(2)
C113 N27 N26 120.3(3)
C113 N28 C117 116.1(3)
C113 N28 Ni3 116.0(2)
C117 N28 Ni3 127.9(3)
C126 N29 Ni1 158.7(4)
C128 N30 Ni1 168.5(4)
C132 N32 Ni2 172.6(4)
C134 N33 Ni3 174.7(3)
C136 N34 Ni3 170.4(3)
C138 N35 Ni4 175.7(3)
C140 N36 Ni4 156.6(4)
N1 C1 C2 130.5(3)
N1 C1 C6 109.3(3)
C2 C1 C6 120.3(3)
C3 C2 C1 118.2(3)
C2 C3 C4 122.2(4)
C3 C4 C5 119.7(3)
C3 C4 C13 116.7(3)
C5 C4 C13 123.4(3)
C6 C5 C4 118.6(3)
C5 C6 C1 120.9(3)
C5 C6 C12 132.8(3)
C1 C6 C12 106.2(3)
N1 C7 C8 130.0(4)
N1 C7 C12 109.4(3)
C8 C7 C12 120.5(4)
C9 C8 C7 117.9(4)
C8 C9 C10 122.5(4)
C11 C10 C9 118.1(4)
C11 C10 C19 123.8(4)
C9 C10 C19 117.8(3)
C12 C11 C10 120.2(3)
C11 C12 C7 120.6(3)
C11 C12 C6 132.9(3)
C7 C12 C6 106.5(3)
N2 C13 C4 129.8(3)
N4 C14 C15 122.2(4)
N4 C14 N3 116.8(3)
C15 C14 N3 120.9(3)
C16 C15 C14 118.6(4)
C17 C16 C15 120.0(4)
C18 C17 C16 119.1(4)
C17 C18 N4 122.4(4)
N5 C19 C10 129.1(4)
N7 C20 N6 117.1(3)
N7 C20 C21 122.3(4)
N6 C20 C21 120.7(3)
C22 C21 C20 118.9(4)
C21 C22 C23 119.4(4)
C24 C23 C22 118.3(4)
N7 C24 C23 123.5(4)
N1 C25 C26 114.0(3)
C31 C26 C27 119.9(4)
C31 C26 C25 121.4(4)
C27 C26 C25 118.7(4)
C28 C27 C26 119.7(5)
C27 C28 C29 119.6(5)
C30 C29 C28 120.3(5)
C29 C30 C31 120.3(5)
C26 C31 C30 120.1(5)
N8 C32 C33 128.9(3)
N8 C32 C37 109.2(3)
C33 C32 C37 121.9(3)
C34 C33 C32 117.2(3)
C33 C34 C35 122.2(3)
C34 C35 C36 119.7(3)
C34 C35 C44 120.9(3)
C36 C35 C44 119.2(3)
C37 C36 C35 119.2(3)
C36 C37 C32 119.7(3)
C36 C37 C43 133.5(3)
C32 C37 C43 106.8(3)
C39 C38 N8 129.8(3)
C39 C38 C43 121.8(3)
N8 C38 C43 108.5(3)
C40 C39 C38 118.2(3)
C39 C40 C41 121.0(3)
C42 C41 C40 120.2(3)
C42 C41 C50 119.4(3)
C40 C41 C50 120.4(3)
C43 C42 C41 119.3(3)
C42 C43 C38 119.6(3)
C42 C43 C37 134.1(3)
C38 C43 C37 106.3(3)
N9 C44 C35 122.8(4)
N11 C45 N10 117.0(3)
N11 C45 C46 123.1(4)
N10 C45 C46 119.9(4)
C47 C46 C45 117.3(5)
C46 C47 C48 120.0(4)
C49 C48 C47 119.3(5)
N11 C49 C48 121.0(5)
N12 C50 C41 124.1(4)
N13 C51 N14 117.6(4)
N13 C51 C52 120.1(4)
N14 C51 C52 122.3(4)
C53 C52 C51 117.9(5)
C54 C53 C52 119.1(5)
C55 C54 C53 119.9(5)
C54 C55 N14 123.1(5)
N8 C56 C57 111.5(3)
C62 C57 C58 119.4(4)
C62 C57 C56 121.2(4)
C58 C57 C56 119.3(4)
C57 C58 C59 120.5(4)
C60 C59 C58 117.6(5)
C61 C60 C59 122.1(5)
C60 C61 C62 119.4(5)
C57 C62 C61 121.0(4)
N15 C63 C68 109.7(3)
N15 C63 C64 129.6(3)
C68 C63 C64 120.7(3)
C65 C64 C63 118.4(3)
C64 C65 C66 122.1(3)
C67 C66 C65 118.5(3)
C67 C66 C75 124.5(3)
C65 C66 C75 117.0(3)
C68 C67 C66 119.7(3)
C67 C68 C63 120.5(3)
C67 C68 C74 133.1(3)
C63 C68 C74 106.4(3)
N15 C69 C70 131.2(3)
N15 C69 C74 108.2(3)
C70 C69 C74 120.5(3)
C71 C70 C69 119.2(4)
C70 C71 C72 121.3(4)
C73 C72 C71 118.8(3)
C73 C72 C81 123.1(3)
C71 C72 C81 118.1(3)
C74 C73 C72 120.6(3)
C73 C74 C69 119.5(3)
C73 C74 C68 133.3(3)
C69 C74 C68 107.1(3)
N16 C75 C66 130.3(3)
N18 C76 N17 116.8(4)
N18 C76 C77 123.5(4)
N17 C76 C77 119.7(4)
C78 C77 C76 117.7(4)
C77 C78 C79 120.3(4)
C80 C79 C78 119.1(4)
C79 C80 N18 122.2(4)
N19 C81 C72 129.9(3)
N21 C82 N20 117.7(3)
N21 C82 C83 122.8(4)
N20 C82 C83 119.5(4)
C84 C83 C82 117.9(4)
C83 C84 C85 120.2(4)
C86 C85 C84 118.6(4)
N21 C86 C85 122.7(4)
N15 C87 C88 112.9(4)
C93 C88 C89 109.2(6)
C89 C88 C93' 136.2(6)
C93 C88 C87 125.8(5)
C89 C88 C87 124.5(4)
C93' C88 C87 99.2(5)
C88 C89 C90' 101.8(6)
C88 C89 C90 135.6(6)
C90 C91 C92 121.6(9)
C91 C90 C89 108.8(8)
C93 C92 C91 118.6(8)
C88 C93 C92 125.9(8)
C91' C90' C89 136.7(9)
C90' C91' C92' 107.5(9)
C91' C92' C93' 133.4(11)
C92' C93' C88 103.4(8)
C95 C94 N22 129.9(3)
C95 C94 C99 121.3(3)
N22 C94 C99 108.7(3)
C96 C95 C94 117.6(3)
C95 C96 C97 122.5(4)
C98 C97 C96 118.7(3)
C98 C97 C106 119.5(3)
C96 C97 C106 121.7(3)
C99 C98 C97 120.6(3)
C98 C99 C94 119.1(3)
C98 C99 C105 134.5(3)
C94 C99 C105 106.3(3)
N22 C100 C101 129.5(3)
N22 C100 C105 109.0(3)
C101 C100 C105 121.4(3)
C102 C101 C100 117.8(3)
C101 C102 C103 121.9(3)
C104 C103 C102 120.0(3)
C104 C103 C112 117.4(3)
C102 C103 C112 122.4(3)
C103 C104 C105 119.0(3)
C104 C105 C100 119.8(3)
C104 C105 C99 132.6(3)
C100 C105 C99 107.5(3)
N23 C106 C97 124.0(4)
N25 C107 N24 116.3(3)
N25 C107 C108 122.1(4)
N24 C107 C108 121.7(4)
C109 C108 C107 119.0(4)
C108 C109 C110 119.1(5)
C111 C110 C109 119.7(5)
N25 C111 C110 122.7(4)
N26 C112 C103 126.0(4)
N28 C113 N27 116.8(3)
N28 C113 C114 123.4(4)
N27 C113 C114 119.8(4)
C115 C114 C113 118.4(4)
C114 C115 C116 120.9(4)
C117 C116 C115 117.3(4)
N28 C117 C116 123.9(5)
N22 C118 C119 112.2(3)
C120 C119 C124 117.8(4)
C120 C119 C118 121.0(4)
C124 C119 C118 121.0(4)
C119 C120 C121 122.3(4)
C120 C121 C122 118.2(5)
C123 C122 C121 120.4(5)
C122 C123 C124 120.3(5)
C119 C124 C123 120.8(4)
N29 C126 C125 179.9(6)
N30 C128 C127 177.8(5)
N31 C130 C129 153.5(17)
N31 C130 C29' 147.3(13)
C130 N31 Ni2 160.2(7)
N32 C132 C31' 169.3(8)
N32 C132 C131 166.5(7)
N33 C134 C133 179.2(5)
N34 C136 C135 178.0(5)
N35 C138 C137 177.7(5)
N36 C140 C139 172.5(7)
N36 C140 C39' 139.8(10)
O12 Cl1 O11 109.2(3)
O12 Cl1 O14 114.7(3)
O11 Cl1 O14 112.9(3)
O12 Cl1 O13 109.0(3)
O11 Cl1 O13 102.4(3)
O14 Cl1 O13 107.8(3)
O21 Cl2 O22 109.1(5)
O21 Cl2 O23 111.9(3)
O22 Cl2 O23 100.4(4)
O21 Cl2 O24 114.6(3)
O22 Cl2 O24 103.8(3)
O23 Cl2 O24 115.5(3)
O34 Cl3 O32 110.0(2)
O34 Cl3 O31 112.1(2)
O32 Cl3 O31 109.8(2)
O34 Cl3 O33 108.6(2)
O32 Cl3 O33 110.2(2)
O31 Cl3 O33 106.06(19)
O42 Cl4 O43 113.5(3)
O42 Cl4 O41 110.6(4)
O43 Cl4 O41 106.0(3)
O42 Cl4 O44 111.1(3)
O43 Cl4 O44 110.6(3)
O41 Cl4 O44 104.6(3)
O72 Cl7 O73 120.5(3)
O72 Cl7 O74 106.5(4)
O73 Cl7 O74 109.3(4)
O72 Cl7 O71 109.3(4)
O73 Cl7 O71 104.2(4)
O74 Cl7 O71 106.3(5)
O52 Cl5 O51 102.6(4)
O52 Cl5 O53 140.4(5)
O51 Cl5 O53 109.5(4)
O51' Cl5 O54' 107.5(6)
O51' Cl5 O53' 114.3(5)
O54' Cl5 O53' 93.9(5)
O51' Cl5 O52' 140.4(6)
O54' Cl5 O52' 98.5(5)
O53' Cl5 O52' 92.7(4)
O52 Cl5 O54 94.4(5)
O51 Cl5 O54 96.8(5)
O53 Cl5 O54 104.0(5)
O64 Cl6 O63 137.2(7)
O64 Cl6 O61 117.5(6)
O63 Cl6 O61 99.5(5)
O62' Cl6 O61 134.4(6)
O62' Cl6 O64' 97.3(6)
O61 Cl6 O64' 103.1(3)
O62' Cl6 O63' 108.4(6)
O61 Cl6 O63' 112.4(4)
O64' Cl6 O63' 88.5(4)
O64 Cl6 O62 104.5(7)
O63 Cl6 O62 91.2(6)
O61 Cl6 O62 96.4(5)
O84 Cl8 O81 96.3(6)
O84 Cl8 O83 107.8(6)
O81 Cl8 O83 112.9(4)
O84 Cl8 O82 113.6(6)
O81 Cl8 O82 119.3(5)
O83 Cl8 O82 106.3(4)
O82 Cl8' O84' 115.7(8)
O82 Cl8' O81 119.5(5)
O84' Cl8' O81 115.3(8)
O82 Cl8' O83 101.9(4)
O84' Cl8' O83 105.2(8)
O81 Cl8' O83 94.1(4)
N300 C301 C300 176.2(8)
N310 C310 C311 154.1(13)
C212 O210 C211 102.2(9)
C213 C212 O210 107.7(10)
O210 C211 C210 107.4(10)

loop_
_geom_bond_atom_site_label_1
_geom_bond_atom_site_label_2
_geom_bond_distance
Ni1 N30 2.044(3)
Ni1 N11 2.048(3)
Ni1 N4 2.053(3)
Ni1 N2 2.083(3)
Ni1 N29 2.091(4)
Ni1 N9 2.156(3)
Ni2 N7 2.047(3)
Ni2 N14 2.063(3)
Ni2 N31 2.067(4)
Ni2 N5 2.070(3)
Ni2 N32 2.105(3)
Ni2 N12 2.180(3)
Ni3 N34 2.031(3)
Ni3 N28 2.050(3)
Ni3 N21 2.066(3)
Ni3 N33 2.071(3)
Ni3 N19 2.091(3)
Ni3 N26 2.189(3)
Ni4 N18 2.058(3)
Ni4 N25 2.060(3)
Ni4 N35 2.064(3)
Ni4 N36 2.080(3)
Ni4 N16 2.088(3)
Ni4 N23 2.138(3)
N1 C7 1.369(5)
N1 C1 1.374(5)
N1 C25 1.451(5)
N2 C13 1.300(4)
N2 N3 1.371(4)
N3 C14 1.384(5)
N4 C14 1.333(5)
N4 C18 1.359(5)
N5 C19 1.309(5)
N5 N6 1.382(4)
N6 C20 1.358(5)
N7 C20 1.340(5)
N7 C24 1.340(5)
N8 C32 1.380(4)
N8 C38 1.393(4)
N8 C56 1.473(4)
N9 C44 1.278(5)
N9 N10 1.377(4)
N10 C45 1.344(5)
N11 C45 1.340(5)
N11 C49 1.365(5)
N12 C50 1.279(5)
N12 N13 1.381(4)
N13 C51 1.335(5)
N14 C51 1.335(5)
N14 C55 1.349(5)
N15 C63 1.377(5)
N15 C69 1.387(5)
N15 C87 1.460(5)
N16 C75 1.291(5)
N16 N17 1.366(4)
N17 C76 1.370(5)
N18 C76 1.326(5)
N18 C80 1.378(5)
N19 C81 1.295(5)
N19 N20 1.375(4)
N20 C82 1.359(5)
N21 C82 1.340(5)
N21 C86 1.354(5)
N22 C100 1.390(4)
N22 C94 1.393(4)
N22 C118 1.463(4)
N23 C106 1.279(5)
N23 N24 1.366(4)
N24 C107 1.367(5)
N25 C107 1.337(5)
N25 C111 1.347(5)
N26 C112 1.278(5)
N26 N27 1.399(4)
N27 C113 1.368(5)
N28 C113 1.318(5)
N28 C117 1.358(5)
N29 C126 1.116(5)
N30 C128 1.109(5)
N32 C132 1.096(6)
N33 C134 1.128(5)
N34 C136 1.133(5)
N35 C138 1.130(5)
N36 C140 1.122(6)
C1 C2 1.397(5)
C1 C6 1.408(5)
C2 C3 1.379(5)
C3 C4 1.395(5)
C4 C5 1.404(5)
C4 C13 1.464(5)
C5 C6 1.388(5)
C6 C12 1.436(5)
C7 C8 1.385(6)
C7 C12 1.404(5)
C8 C9 1.372(6)
C9 C10 1.411(6)
C10 C11 1.386(5)
C10 C19 1.462(5)
C11 C12 1.369(5)
C14 C15 1.378(5)
C15 C16 1.366(6)
C16 C17 1.354(6)
C17 C18 1.355(6)
C20 C21 1.383(5)
C21 C22 1.356(6)
C22 C23 1.390(6)
C23 C24 1.355(6)
C25 C26 1.508(6)
C26 C31 1.380(6)
C26 C27 1.390(6)
C27 C28 1.388(7)
C28 C29 1.407(8)
C29 C30 1.346(8)
C30 C31 1.400(7)
C32 C33 1.399(5)
C32 C37 1.405(5)
C33 C34 1.374(5)
C34 C35 1.395(5)
C35 C36 1.402(5)
C35 C44 1.462(5)
C36 C37 1.377(5)
C37 C43 1.456(5)
C38 C39 1.384(5)
C38 C43 1.419(5)
C39 C40 1.381(5)
C40 C41 1.416(5)
C41 C42 1.394(5)
C41 C50 1.452(5)
C42 C43 1.382(5)
C45 C46 1.392(6)
C46 C47 1.386(7)
C47 C48 1.399(7)
C48 C49 1.374(7)
C51 C52 1.402(6)
C52 C53 1.374(7)
C53 C54 1.372(8)
C54 C55 1.339(6)
C56 C57 1.502(5)
C57 C62 1.373(5)
C57 C58 1.382(6)
C58 C59 1.418(6)
C59 C60 1.410(7)
C60 C61 1.335(7)
C61 C62 1.412(6)
C63 C68 1.402(5)
C63 C64 1.403(5)
C64 C65 1.361(5)
C65 C66 1.430(5)
C66 C67 1.397(5)
C66 C75 1.451(5)
C67 C68 1.384(5)
C68 C74 1.433(5)
C69 C70 1.390(5)
C69 C74 1.417(5)
C70 C71 1.366(5)
C71 C72 1.424(5)
C72 C73 1.387(5)
C72 C81 1.454(5)
C73 C74 1.384(5)
C76 C77 1.399(6)
C77 C78 1.368(6)
C78 C79 1.378(7)
C79 C80 1.364(6)
C82 C83 1.399(5)
C83 C84 1.370(6)
C84 C85 1.382(7)
C85 C86 1.374(6)
C87 C88 1.511(6)
C88 C93 1.354(10)
C88 C89 1.354(7)
C88 C93' 1.485(10)
C89 C90' 1.442(10)
C89 C90 1.449(10)
C91 C90 1.389(13)
C91 C92 1.453(12)
C92 C93 1.397(12)
C90' C91' 1.333(11)
C91' C92' 1.388(12)
C92' C93' 1.389(13)
C94 C95 1.389(5)
C94 C99 1.424(5)
C95 C96 1.383(5)
C96 C97 1.407(5)
C97 C98 1.391(5)
C97 C106 1.446(5)
C98 C99 1.379(5)
C99 C105 1.434(5)
C100 C101 1.394(5)
C100 C105 1.403(5)
C101 C102 1.381(5)
C102 C103 1.400(5)
C103 C104 1.391(5)
C103 C112 1.452(5)
C104 C105 1.398(5)
C107 C108 1.396(6)
C108 C109 1.345(6)
C109 C110 1.377(7)
C110 C111 1.348(6)
C113 C114 1.401(5)
C114 C115 1.320(6)
C115 C116 1.384(7)
C116 C117 1.360(6)
C118 C119 1.498(5)
C119 C120 1.380(5)
C119 C124 1.387(5)
C120 C121 1.390(6)
C121 C122 1.393(7)
C122 C123 1.365(7)
C123 C124 1.388(6)
C125 C126 1.479(7)
C127 C128 1.443(6)
C130 N31 1.024(11)
C130 C129 1.467(15)
C130 C29' 1.488(14)
C131 C132 1.561(13)
C31' C132 1.444(12)
C133 C134 1.451(6)
C135 C136 1.486(6)
C137 C138 1.453(6)
C139 C140 1.480(10)
C39' C140 1.56(2)
Cl1 O12 1.399(4)
Cl1 O11 1.407(4)
Cl1 O14 1.407(4)
Cl1 O13 1.426(4)
Cl2 O21 1.335(4)
Cl2 O22 1.385(5)
Cl2 O23 1.404(4)
Cl2 O24 1.416(4)
Cl3 O34 1.413(3)
Cl3 O32 1.426(3)
Cl3 O31 1.437(3)
Cl3 O33 1.456(3)
Cl4 O42 1.342(4)
Cl4 O43 1.372(3)
Cl4 O41 1.406(5)
Cl4 O44 1.423(3)
Cl7 O72 1.345(4)
Cl7 O73 1.359(4)
Cl7 O74 1.416(6)
Cl7 O71 1.434(6)
Cl5 O51' 1.312(11)
Cl5 O52 1.356(8)
Cl5 O51 1.384(7)
Cl5 O53 1.405(7)
Cl5 O54' 1.404(9)
Cl5 O53' 1.423(6)
Cl5 O52' 1.568(9)
Cl5 O54 1.727(12)
Cl6 O64 1.202(10)
Cl6 O63 1.284(9)
Cl6 O62' 1.361(12)
Cl6 O61 1.410(5)
Cl6 O64' 1.671(7)
Cl6 O63' 1.679(9)
Cl6 O62 1.686(13)
O81 Cl8 1.317(5)
O81 Cl8' 1.464(7)
O82 Cl8' 1.313(6)
O82 Cl8 1.463(7)
O83 Cl8 1.400(6)
O83 Cl8' 1.627(7)
Cl8 O84 1.263(11)
Cl8' O84' 1.346(16)
O400 C400 1.427(6)
C300 C301 1.400(10)
N300 C301 1.250(9)
N310 C310 1.021(13)
C310 C311 1.279(14)
O210 C212 1.402(12)
O210 C211 1.424(12)
C212 C213 1.359(12)
C210 C211 1.604(13)
